data_4103670
loop_
_publ_author_name
'Jian-Rong Li'
'Andrey A. Yakovenko'
'Weigang Lu'
'Daren J. Timmons'
'Wenjuan Zhuang'
'Daqiang Yuan'
'Hong-Cai Zhou'

_publ_contact_author
; 
Hong-Cai Zhou
Department of Chemistry, Texas A&M University, 
PO Box 30012, College Station, TX 77842-3012, USA
;
_publ_contact_author_email zhou@mail.chem.tamu.edu
_publ_section_title
;
 Ligand Bridging-Angle-Driven Assembly of Molecular Architectures Based on
 Quadruply Bonded Mo-Mo Dimers
;
_journal_name_full 'Journal of the American Chemical Society'
_journal_page_first 17599
_journal_page_last 17610
_journal_paper_doi 10.1021/ja1080794
_journal_volume 132
_journal_year 2010
_chemical_formula_moiety 'C264 H240 Mo24 N24 O116, 8(C6 H12 N2 O)'
_chemical_formula_sum 'C312 H336 Mo24 N40 O124'
_chemical_formula_weight 8932.77
_chemical_name_systematic
; 
 ? 
;
_space_group_IT_number 14
_symmetry_cell_setting monoclinic
_symmetry_space_group_name_Hall '-P 2yn'
_symmetry_space_group_name_H-M 'P 1 21/n 1'
_atom_sites_solution_hydrogens geom
_atom_sites_solution_primary direct
_atom_sites_solution_secondary difmap
_audit_creation_method SHELXL-97
_cell_angle_alpha 90.00
_cell_angle_beta 91.117(14)
_cell_angle_gamma 90.00
_cell_formula_units_Z 2
_cell_length_a 26.83(3)
_cell_length_b 33.23(3)
_cell_length_c 27.88(3)
_cell_measurement_reflns_used 3317
_cell_measurement_temperature 110(2)
_cell_measurement_theta_max 17.5670
_cell_measurement_theta_min 2.2140
_cell_volume 24852(4)
_computing_cell_refinement 'SAINT+ ver. (Bruker, 2001)'
_computing_data_collection 'APEX2  (Bruker, 2008)'
_computing_data_reduction 'SAINT+ ver. (Bruker, 2001)'
_computing_molecular_graphics 'SHELXTL (Sheldrick, 2008)'
_computing_publication_material 'SHELXTL (Sheldrick, 2008)'
_computing_structure_refinement 'SHELXTL (Sheldrick, 2008)'
_computing_structure_solution 'SHELXTL (Sheldrick, 2008)'
_diffrn_ambient_temperature 110(2)
_diffrn_measured_fraction_theta_full 0.984
_diffrn_measured_fraction_theta_max 0.984
_diffrn_measurement_device_type 'Bruker SMART APEX II CCD area detector'
_diffrn_measurement_method 'phi and omega scans'
_diffrn_radiation_monochromator graphite
_diffrn_radiation_source 'fine-focus sealed tube'
_diffrn_radiation_type MoK\a
_diffrn_radiation_wavelength 0.71073
_diffrn_reflns_av_R_equivalents 0.2945
_diffrn_reflns_av_sigmaI/netI 0.3218
_diffrn_reflns_limit_h_max 29
_diffrn_reflns_limit_h_min -29
_diffrn_reflns_limit_k_max 36
_diffrn_reflns_limit_k_min -37
_diffrn_reflns_limit_l_max 30
_diffrn_reflns_limit_l_min -30
_diffrn_reflns_number 199735
_diffrn_reflns_theta_full 23.43
_diffrn_reflns_theta_max 23.43
_diffrn_reflns_theta_min 1.21
_exptl_absorpt_coefficient_mu 0.649
_exptl_absorpt_correction_T_max 0.8812
_exptl_absorpt_correction_T_min 0.8705
_exptl_absorpt_correction_type multi-scan
_exptl_absorpt_process_details 'SADABS (Sheldrick, 2008)'
_exptl_crystal_colour dark-red
_exptl_crystal_density_diffrn 1.193
_exptl_crystal_density_meas ?
_exptl_crystal_density_method 'not measured'
_exptl_crystal_description block
_exptl_crystal_F_000 8976
_exptl_crystal_size_max 0.22
_exptl_crystal_size_mid 0.20
_exptl_crystal_size_min 0.20
_platon_squeeze_details
;
;
_refine_diff_density_max 1.301
_refine_diff_density_min -0.992
_refine_diff_density_rms 0.124
_refine_ls_extinction_method none
_refine_ls_goodness_of_fit_ref 0.804
_refine_ls_hydrogen_treatment constr
_refine_ls_matrix_type full
_refine_ls_number_parameters 1105
_refine_ls_number_reflns 35889
_refine_ls_number_restraints 224
_refine_ls_restrained_S_all 0.805
_refine_ls_R_factor_all 0.2008
_refine_ls_R_factor_gt 0.0812
_refine_ls_shift/su_max 0.001
_refine_ls_shift/su_mean 0.000
_refine_ls_structure_factor_coef Fsqd
_refine_ls_weighting_details 'calc w=1/[\s^2^(Fo^2^)+(0.0000P)^2^+0.0000P] where P=(Fo^2^+2Fc^2^)/3'
_refine_ls_weighting_scheme calc
_refine_ls_wR_factor_gt 0.1601
_refine_ls_wR_factor_ref 0.1893
_reflns_number_gt 11960
_reflns_number_total 35889
_reflns_threshold_expression I>2\s(I)
_cod_data_source_file ja1080794_si_002_10.cif
_cod_data_source_block 4A
_cod_depositor_comments
;
The following automatic conversions were performed:

'_exptl_crystal_density_meas' value 'not measured' was changed to '?'
- the value is perceived as not measured.

Automatic conversion script
Id: cif_fix_values 3008 2015-01-20 13:52:24Z robertas 
;
_cod_original_cell_volume 24857(44)
_cod_original_sg_symbol_H-M 'P 21/n'
_cod_database_code 4103670

loop_
_symmetry_equiv_pos_as_xyz
'x, y, z'
'-x+1/2, y+1/2, -z+1/2'
'-x, -y, -z'
'x-1/2, -y-1/2, z-1/2'

loop_
_atom_site_label
_atom_site_type_symbol
_atom_site_fract_x
_atom_site_fract_y
_atom_site_fract_z
_atom_site_U_iso_or_equiv
_atom_site_adp_type
_atom_site_occupancy
_atom_site_symmetry_multiplicity
_atom_site_calc_flag
_atom_site_refinement_flags
Mo1 Mo 0.36972(4) 0.68237(4) 0.79273(4) 0.0427(3) Uani 1 1 d .
Mo2 Mo 0.39445(4) 0.64607(4) 0.73504(4) 0.0462(4) Uani 1 1 d D
Mo3 Mo 0.22954(4) 0.73152(4) 0.43648(4) 0.0427(3) Uani 1 1 d .
Mo4 Mo 0.28283(4) 0.68499(4) 0.45068(4) 0.0445(3) Uani 1 1 d D
Mo5 Mo 0.35754(4) 0.54750(4) 0.14872(4) 0.0431(3) Uani 1 1 d .
Mo6 Mo 0.38622(4) 0.53650(4) 0.21872(4) 0.0449(4) Uani 1 1 d .
Mo7 Mo 0.73322(4) 0.62660(4) 0.23654(4) 0.0434(3) Uani 1 1 d .
Mo8 Mo 0.68792(4) 0.59905(4) 0.28870(4) 0.0440(3) Uani 1 1 d D
Mo9 Mo 0.87811(4) 0.57742(4) 0.58655(4) 0.0480(4) Uani 1 1 d .
Mo10 Mo 0.80270(4) 0.56099(4) 0.56876(4) 0.0502(4) Uani 1 1 d D
Mo11 Mo 0.60508(4) 0.80818(4) 0.52884(4) 0.0477(4) Uani 1 1 d .
Mo12 Mo 0.58280(4) 0.74659(4) 0.52437(4) 0.0477(4) Uani 1 1 d .
O1 O 0.3147(3) 0.7091(2) 0.7477(3) 0.0429(17) Uani 1 1 d .
O2 O 0.3397(3) 0.6707(2) 0.6885(3) 0.0429(17) Uani 1 1 d .
O3 O 0.2201(3) 0.7425(3) 0.5100(3) 0.043(2) Uani 1 1 d .
O4 O 0.2763(3) 0.6936(3) 0.5258(3) 0.040(2) Uani 1 1 d .
O5 O 0.2364(3) 0.7210(3) 0.3621(3) 0.049(2) Uani 1 1 d .
O6 O 0.2924(3) 0.6732(3) 0.3773(3) 0.048(2) Uani 1 1 d .
O7 O 0.3210(3) 0.5994(2) 0.1707(3) 0.037(2) Uani 1 1 d .
O8 O 0.3515(3) 0.5879(3) 0.2454(3) 0.047(2) Uani 1 1 d .
O9 O 0.4189(3) 0.5826(2) 0.1326(3) 0.038(2) Uani 1 1 d .
O10 O 0.4506(3) 0.5704(2) 0.2066(3) 0.044(2) Uani 1 1 d .
O11 O 0.6702(3) 0.6386(2) 0.1927(3) 0.034(2) Uani 1 1 d .
O12 O 0.6221(3) 0.6091(2) 0.2463(3) 0.043(2) Uani 1 1 d .
O13 O 0.7990(3) 0.6148(2) 0.2780(3) 0.045(2) Uani 1 1 d .
O14 O 0.7499(3) 0.5854(3) 0.3329(3) 0.048(2) Uani 1 1 d .
O15 O 0.8946(3) 0.5856(2) 0.5132(3) 0.0449(17) Uani 1 1 d .
O16 O 0.8145(3) 0.5684(2) 0.4958(3) 0.0449(17) Uani 1 1 d .
O17 O 0.8670(3) 0.5684(3) 0.6603(3) 0.0527(18) Uani 1 1 d .
O18 O 0.7867(3) 0.5501(3) 0.6407(3) 0.0527(18) Uani 1 1 d .
O19 O 0.7075(3) 0.4861(2) 0.8369(3) 0.048(2) Uani 1 1 d .
O20 O 0.6780(3) 0.4972(2) 0.7642(3) 0.041(2) Uani 1 1 d .
O21 O 0.6080(3) 0.5039(2) 0.8779(3) 0.043(2) Uani 1 1 d .
O22 O 0.5778(3) 0.5154(2) 0.8041(3) 0.044(2) Uani 1 1 d .
O23 O 0.4245(3) 0.6578(2) 0.8396(3) 0.0445(17) Uani 1 1 d .
O24 O 0.4507(3) 0.6197(2) 0.7785(3) 0.0445(17) Uani 1 1 d .
O25 O 0.4202(3) 0.7296(2) 0.7764(3) 0.046(2) Uani 1 1 d .
O26 O 0.4449(3) 0.6915(3) 0.7147(3) 0.055(3) Uani 1 1 d .
O27 O 0.5745(3) 0.8135(3) 0.5975(3) 0.053(3) Uani 1 1 d .
O28 O 0.5513(3) 0.7484(3) 0.5929(3) 0.055(3) Uani 1 1 d .
O29 O 0.6365(3) 0.8052(3) 0.4612(3) 0.0478(17) Uani 1 1 d .
O30 O 0.6131(3) 0.7399(3) 0.4556(3) 0.0478(17) Uani 1 1 d .
O31 O 0.7252(3) 0.6837(2) 0.2692(3) 0.046(2) Uani 1 1 d .
O32 O 0.6779(3) 0.6556(2) 0.3239(3) 0.042(2) Uani 1 1 d .
O33 O 0.7421(3) 0.5715(3) 0.2011(3) 0.0455(17) Uani 1 1 d .
O34 O 0.6957(3) 0.5420(2) 0.2567(3) 0.0455(17) Uani 1 1 d .
O35 O 0.6801(3) 0.3622(3) 0.1852(3) 0.046(2) Uani 1 1 d .
O36 O 0.6536(3) 0.4013(2) 0.2446(3) 0.049(2) Uani 1 1 d .
O37 O 0.8287(3) 0.3106(3) 0.5631(3) 0.047(2) Uani 1 1 d .
O38 O 0.7733(3) 0.3587(2) 0.5493(3) 0.041(2) Uani 1 1 d .
O39 O 0.9005(3) 0.5177(3) 0.5800(3) 0.0440(17) Uani 1 1 d .
O40 O 0.8219(3) 0.5009(2) 0.5626(3) 0.0440(17) Uani 1 1 d .
O41 O 0.8575(3) 0.6387(3) 0.5927(3) 0.0469(17) Uani 1 1 d .
O42 O 0.7796(3) 0.6208(3) 0.5735(3) 0.0469(17) Uani 1 1 d .
O43 O 0.6755(3) 0.7921(3) 0.5585(3) 0.042(2) Uani 1 1 d .
O44 O 0.6517(3) 0.7274(3) 0.5526(3) 0.040(2) Uani 1 1 d .
O45 O 0.5371(3) 0.8279(2) 0.4986(3) 0.0424(17) Uani 1 1 d .
O46 O 0.5137(3) 0.7622(3) 0.4946(3) 0.0424(17) Uani 1 1 d .
O47 O 0.2863(3) 0.7746(2) 0.4365(3) 0.045(2) Uani 1 1 d .
O48 O 0.3420(3) 0.7261(3) 0.4510(3) 0.041(2) Uani 1 1 d .
C1 C 0.3110(5) 0.6979(4) 0.7020(5) 0.043(4) Uani 1 1 d .
C2 C 0.2769(3) 0.7188(2) 0.6707(2) 0.0430(15) Uani 1 1 d G
C3 C 0.2463(3) 0.7495(2) 0.68674(19) 0.0430(15) Uani 1 1 d G
H3A H 0.2470 0.7569 0.7197 0.052 Uiso 1 1 calc R
C4 C 0.2148(3) 0.7696(2) 0.6546(3) 0.0430(15) Uani 1 1 d G
H4A H 0.1939 0.7906 0.6656 0.052 Uiso 1 1 calc R
C5 C 0.2138(3) 0.7589(2) 0.6064(2) 0.0430(15) Uani 1 1 d G
H5A H 0.1923 0.7726 0.5845 0.052 Uiso 1 1 calc R
C6 C 0.2444(3) 0.7281(2) 0.5904(2) 0.0430(15) Uani 1 1 d G
C7 C 0.2759(3) 0.7080(2) 0.6225(3) 0.0430(15) Uani 1 1 d G
H7A H 0.2968 0.6870 0.6115 0.052 Uiso 1 1 calc R
C8 C 0.2461(5) 0.7218(4) 0.5384(5) 0.034(4) Uani 1 1 d .
C9 C 0.2662(6) 0.6927(5) 0.3485(5) 0.0581(16) Uani 1 1 d .
C10 C 0.2689(3) 0.6856(3) 0.2972(2) 0.0581(16) Uani 1 1 d G
C11 C 0.2420(3) 0.7091(2) 0.2645(3) 0.0581(16) Uani 1 1 d G
H11A H 0.2224 0.7309 0.2755 0.070 Uiso 1 1 calc R
C12 C 0.2438(3) 0.7006(2) 0.2158(3) 0.0581(16) Uani 1 1 d G
H12A H 0.2254 0.7167 0.1935 0.070 Uiso 1 1 calc R
C13 C 0.2724(3) 0.6687(3) 0.1996(2) 0.0581(16) Uani 1 1 d G
H13A H 0.2736 0.6630 0.1663 0.070 Uiso 1 1 calc R
C14 C 0.2993(3) 0.6452(2) 0.2323(3) 0.0581(16) Uani 1 1 d G
C15 C 0.2975(3) 0.6537(3) 0.2810(3) 0.0581(16) Uani 1 1 d G
H15A H 0.3159 0.6376 0.3033 0.070 Uiso 1 1 calc R
C16 C 0.3264(6) 0.6078(4) 0.2143(5) 0.0581(16) Uani 1 1 d .
C17 C 0.4519(5) 0.5880(4) 0.1645(5) 0.0449(14) Uani 1 1 d .
C18 C 0.4994(2) 0.6112(2) 0.1541(3) 0.0449(14) Uani 1 1 d G
C19 C 0.5022(2) 0.6326(2) 0.1114(3) 0.0449(14) Uani 1 1 d G
H19A H 0.4744 0.6334 0.0898 0.054 Uiso 1 1 calc R
C20 C 0.5458(3) 0.6529(2) 0.1003(2) 0.0449(14) Uani 1 1 d G
H20A H 0.5477 0.6676 0.0711 0.054 Uiso 1 1 calc R
C21 C 0.5865(2) 0.6518(2) 0.1318(3) 0.0449(14) Uani 1 1 d G
H21A H 0.6163 0.6657 0.1242 0.054 Uiso 1 1 calc R
C22 C 0.5837(2) 0.6304(2) 0.1745(3) 0.0449(14) Uani 1 1 d G
C23 C 0.5401(3) 0.6101(2) 0.1856(2) 0.0449(14) Uani 1 1 d G
H23A H 0.5382 0.5954 0.2148 0.054 Uiso 1 1 calc R
C24 C 0.6275(5) 0.6263(4) 0.2057(5) 0.0449(14) Uani 1 1 d .
C25 C 0.7912(5) 0.5980(4) 0.3157(5) 0.0478(14) Uani 1 1 d .
C26 C 0.8365(3) 0.5924(2) 0.3508(3) 0.0478(14) Uani 1 1 d G
C27 C 0.8839(3) 0.6017(2) 0.3350(2) 0.0478(14) Uani 1 1 d G
H27A H 0.8891 0.6074 0.3021 0.057 Uiso 1 1 calc R
C28 C 0.9239(2) 0.6027(2) 0.3675(3) 0.0478(14) Uani 1 1 d G
H28A H 0.9563 0.6090 0.3567 0.057 Uiso 1 1 calc R
C29 C 0.9164(3) 0.5944(2) 0.4157(3) 0.0478(14) Uani 1 1 d G
H29A H 0.9437 0.5950 0.4378 0.057 Uiso 1 1 calc R
C30 C 0.8690(3) 0.5851(3) 0.4314(2) 0.0478(14) Uani 1 1 d G
C31 C 0.8290(2) 0.5841(3) 0.3990(3) 0.0478(14) Uani 1 1 d G
H31A H 0.7966 0.5777 0.4097 0.057 Uiso 1 1 calc R
C32 C 0.8587(5) 0.5790(4) 0.4831(5) 0.0478(14) Uani 1 1 d .
C33 C 0.8232(6) 0.5565(4) 0.6717(5) 0.0556(15) Uani 1 1 d .
C34 C 0.8121(3) 0.5475(3) 0.7225(2) 0.0556(15) Uani 1 1 d G
C35 C 0.8499(2) 0.5523(3) 0.7568(3) 0.0556(15) Uani 1 1 d G
H35A H 0.8810 0.5635 0.7480 0.067 Uiso 1 1 calc R
C36 C 0.8423(3) 0.5406(3) 0.8039(3) 0.0556(15) Uani 1 1 d G
H36A H 0.8681 0.5439 0.8274 0.067 Uiso 1 1 calc R
C37 C 0.7968(3) 0.5241(3) 0.8168(2) 0.0556(15) Uani 1 1 d G
H37A H 0.7916 0.5162 0.8490 0.067 Uiso 1 1 calc R
C38 C 0.7590(2) 0.5193(3) 0.7825(3) 0.0556(15) Uani 1 1 d G
C39 C 0.7666(3) 0.5310(3) 0.7353(3) 0.0556(15) Uani 1 1 d G
H39A H 0.7408 0.5277 0.7119 0.067 Uiso 1 1 calc R
C40 C 0.7113(5) 0.5007(5) 0.7954(5) 0.0556(15) Uani 1 1 d .
C41 C 0.5830(5) 0.5257(4) 0.8485(5) 0.0419(13) Uani 1 1 d .
C42 C 0.5557(3) 0.56107(19) 0.8654(3) 0.0419(13) Uani 1 1 d G
C43 C 0.5638(2) 0.5748(2) 0.9120(3) 0.0419(13) Uani 1 1 d G
H43A H 0.5879 0.5620 0.9322 0.050 Uiso 1 1 calc R
C44 C 0.5367(3) 0.6073(2) 0.9290(2) 0.0419(13) Uani 1 1 d G
H44A H 0.5422 0.6166 0.9609 0.050 Uiso 1 1 calc R
C45 C 0.5014(3) 0.62600(19) 0.8995(3) 0.0419(13) Uani 1 1 d G
H45A H 0.4829 0.6482 0.9111 0.050 Uiso 1 1 calc R
C46 C 0.4933(3) 0.6123(2) 0.8529(3) 0.0419(13) Uani 1 1 d G
C47 C 0.5204(3) 0.5798(2) 0.8359(2) 0.0419(13) Uani 1 1 d G
H47A H 0.5148 0.5704 0.8040 0.050 Uiso 1 1 calc R
C48 C 0.4524(5) 0.6317(4) 0.8221(5) 0.0419(13) Uani 1 1 d .
C49 C 0.4455(5) 0.7238(5) 0.7398(5) 0.0552(15) Uani 1 1 d .
C50 C 0.4795(3) 0.7554(2) 0.7228(3) 0.0552(15) Uani 1 1 d G
C51 C 0.4837(3) 0.7904(3) 0.7499(2) 0.0552(15) Uani 1 1 d G
H51A H 0.4679 0.7922 0.7800 0.066 Uiso 1 1 calc R
C52 C 0.5111(3) 0.8227(2) 0.7329(3) 0.0552(15) Uani 1 1 d G
H52A H 0.5140 0.8467 0.7514 0.066 Uiso 1 1 calc R
C53 C 0.5343(3) 0.8201(2) 0.6889(3) 0.0552(15) Uani 1 1 d G
H53A H 0.5530 0.8422 0.6773 0.066 Uiso 1 1 calc R
C54 C 0.5300(3) 0.7851(3) 0.6618(2) 0.0552(15) Uani 1 1 d G
C55 C 0.5027(3) 0.7527(2) 0.6788(3) 0.0552(15) Uani 1 1 d G
H55A H 0.4998 0.7288 0.6603 0.066 Uiso 1 1 calc R
C56 C 0.5534(5) 0.7813(5) 0.6141(5) 0.0552(15) Uani 1 1 d .
C57 C 0.6355(5) 0.7724(4) 0.4393(5) 0.0430(13) Uani 1 1 d .
C58 C 0.6622(3) 0.7665(3) 0.3937(2) 0.0430(13) Uani 1 1 d G
C59 C 0.6877(3) 0.79936(19) 0.3754(3) 0.0430(13) Uani 1 1 d G
H59A H 0.6849 0.8250 0.3903 0.052 Uiso 1 1 calc R
C60 C 0.7173(3) 0.7948(2) 0.3355(3) 0.0430(13) Uani 1 1 d G
H60A H 0.7347 0.8172 0.3230 0.052 Uiso 1 1 calc R
C61 C 0.7214(3) 0.7573(2) 0.3137(2) 0.0430(13) Uani 1 1 d G
H61A H 0.7416 0.7541 0.2864 0.052 Uiso 1 1 calc R
C62 C 0.6959(3) 0.72443(19) 0.3319(3) 0.0430(13) Uani 1 1 d G
C63 C 0.6663(3) 0.7290(2) 0.3719(3) 0.0430(13) Uani 1 1 d G
H63A H 0.6488 0.7066 0.3844 0.052 Uiso 1 1 calc R
C64 C 0.6989(5) 0.6862(4) 0.3079(5) 0.0430(13) Uani 1 1 d .
C65 C 0.7234(5) 0.5423(5) 0.2187(5) 0.0533(15) Uani 1 1 d .
C66 C 0.7303(3) 0.5009(2) 0.1959(3) 0.0533(15) Uani 1 1 d G
C67 C 0.7598(3) 0.4968(2) 0.1558(3) 0.0533(15) Uani 1 1 d G
H67A H 0.7773 0.5194 0.1438 0.064 Uiso 1 1 calc R
C68 C 0.7636(3) 0.4597(3) 0.1332(2) 0.0533(15) Uani 1 1 d G
H68A H 0.7837 0.4569 0.1057 0.064 Uiso 1 1 calc R
C69 C 0.7379(3) 0.4266(2) 0.1507(3) 0.0533(15) Uani 1 1 d G
H69A H 0.7405 0.4012 0.1353 0.064 Uiso 1 1 calc R
C70 C 0.7085(3) 0.4307(2) 0.1909(3) 0.0533(15) Uani 1 1 d G
C71 C 0.7047(3) 0.4678(3) 0.2135(2) 0.0533(15) Uani 1 1 d G
H71A H 0.6845 0.4706 0.2410 0.064 Uiso 1 1 calc R
C72 C 0.6809(5) 0.3937(5) 0.2059(5) 0.0533(15) Uani 1 1 d .
C73 C 0.8167(5) 0.3469(5) 0.5602(5) 0.0490(15) Uani 1 1 d .
C74 C 0.8571(3) 0.3775(2) 0.5624(3) 0.0490(15) Uani 1 1 d G
C75 C 0.9066(3) 0.36612(19) 0.5692(3) 0.0490(15) Uani 1 1 d G
H75A H 0.9153 0.3384 0.5699 0.059 Uiso 1 1 calc R
C76 C 0.9434(2) 0.3953(3) 0.5749(3) 0.0490(15) Uani 1 1 d G
H76A H 0.9772 0.3875 0.5795 0.059 Uiso 1 1 calc R
C77 C 0.9307(3) 0.4358(2) 0.5739(3) 0.0490(15) Uani 1 1 d G
H77A H 0.9558 0.4558 0.5778 0.059 Uiso 1 1 calc R
C78 C 0.8812(3) 0.4472(2) 0.5672(3) 0.0490(15) Uani 1 1 d G
C79 C 0.8444(2) 0.4181(3) 0.5614(3) 0.0490(15) Uani 1 1 d G
H79A H 0.8106 0.4259 0.5568 0.059 Uiso 1 1 calc R
C80 C 0.8684(5) 0.4911(5) 0.5694(5) 0.0490(15) Uani 1 1 d .
C81 C 0.8127(5) 0.6461(4) 0.5846(4) 0.0427(14) Uani 1 1 d .
C82 C 0.7979(3) 0.68956(19) 0.5906(3) 0.0427(14) Uani 1 1 d G
C83 C 0.8316(2) 0.7187(3) 0.6063(3) 0.0427(14) Uani 1 1 d G
H83A H 0.8646 0.7112 0.6154 0.051 Uiso 1 1 calc R
C84 C 0.8170(3) 0.7588(2) 0.6088(2) 0.0427(14) Uani 1 1 d G
H84A H 0.8400 0.7787 0.6195 0.051 Uiso 1 1 calc R
C85 C 0.7686(3) 0.76969(19) 0.5955(3) 0.0427(14) Uani 1 1 d G
H85A H 0.7586 0.7971 0.5972 0.051 Uiso 1 1 calc R
C86 C 0.7349(2) 0.7406(3) 0.5798(3) 0.0427(14) Uani 1 1 d G
C87 C 0.7495(3) 0.7005(2) 0.5774(3) 0.0427(14) Uani 1 1 d G
H87A H 0.7265 0.6806 0.5666 0.051 Uiso 1 1 calc R
C88 C 0.6829(5) 0.7539(5) 0.5624(4) 0.0427(14) Uani 1 1 d .
C89 C 0.5065(5) 0.8007(5) 0.4902(5) 0.0526(15) Uani 1 1 d .
C90 C 0.4553(2) 0.8110(3) 0.4688(3) 0.0526(15) Uani 1 1 d G
C91 C 0.4447(3) 0.8512(2) 0.4590(3) 0.0526(15) Uani 1 1 d G
H91A H 0.4698 0.8710 0.4633 0.063 Uiso 1 1 calc R
C92 C 0.3973(3) 0.8622(2) 0.4428(3) 0.0526(15) Uani 1 1 d G
H92A H 0.3901 0.8897 0.4360 0.063 Uiso 1 1 calc R
C93 C 0.3606(2) 0.8332(3) 0.4364(3) 0.0526(15) Uani 1 1 d G
H93A H 0.3282 0.8407 0.4253 0.063 Uiso 1 1 calc R
C94 C 0.3711(3) 0.7930(2) 0.4462(3) 0.0526(15) Uani 1 1 d G
C95 C 0.4185(3) 0.7819(2) 0.4624(3) 0.0526(15) Uani 1 1 d G
H95A H 0.4257 0.7545 0.4691 0.063 Uiso 1 1 calc R
C96 C 0.3314(5) 0.7613(5) 0.4445(5) 0.0526(15) Uani 1 1 d .
O49 O 0.3388(3) 0.71702(15) 0.8634(2) 0.050(3) Uani 1 1 d D
N1 N 0.3235(3) 0.78290(14) 0.8782(2) 0.051(3) Uani 1 1 d D
N2 N 0.3032(3) 0.73383(17) 0.93367(18) 0.056(3) Uani 1 1 d D
C97 C 0.32204(16) 0.74426(14) 0.89141(15) 0.042(4) Uani 1 1 d D
C98 C 0.2799(3) 0.7630(2) 0.9647(2) 0.080(5) Uani 1 1 d D
H98A H 0.2837 0.7543 0.9986 0.096 Uiso 1 1 calc R
H98B H 0.2439 0.7648 0.9568 0.096 Uiso 1 1 calc R
C99 C 0.3038(4) 0.8031(2) 0.9583(2) 0.069(5) Uani 1 1 d D
H99A H 0.3390 0.8020 0.9694 0.082 Uiso 1 1 calc R
H99B H 0.2863 0.8235 0.9776 0.082 Uiso 1 1 calc R
C100 C 0.3011(3) 0.81438(15) 0.9066(3) 0.074(5) Uani 1 1 d D
H10A H 0.2659 0.8182 0.8964 0.089 Uiso 1 1 calc R
H10B H 0.3190 0.8401 0.9016 0.089 Uiso 1 1 calc R
C101 C 0.3379(4) 0.7935(2) 0.8293(2) 0.058(4) Uani 1 1 d D
H10C H 0.3524 0.7699 0.8137 0.086 Uiso 1 1 calc R
H10D H 0.3625 0.8153 0.8305 0.086 Uiso 1 1 calc R
H10E H 0.3084 0.8024 0.8109 0.086 Uiso 1 1 calc R
C102 C 0.2945(4) 0.69112(19) 0.9444(3) 0.063(5) Uani 1 1 d D
H10F H 0.3119 0.6744 0.9211 0.095 Uiso 1 1 calc R
H10G H 0.2587 0.6854 0.9424 0.095 Uiso 1 1 calc R
H10H H 0.3071 0.6850 0.9768 0.095 Uiso 1 1 calc R
O51 O 0.1836(3) 0.79302(15) 0.4129(2) 0.0766(14) Uani 1 1 d D
N3 N 0.2180(3) 0.84680(17) 0.3760(2) 0.0766(14) Uani 1 1 d D
N4 N 0.1768(3) 0.85435(17) 0.4478(2) 0.0766(14) Uani 1 1 d D
C103 C 0.19267(17) 0.83089(14) 0.41225(17) 0.0766(14) Uani 1 1 d D
C104 C 0.2345(3) 0.88832(18) 0.3766(3) 0.0766(14) Uani 1 1 d D
H10I H 0.2372 0.8983 0.3433 0.092 Uiso 1 1 calc R
H10J H 0.2677 0.8902 0.3924 0.092 Uiso 1 1 calc R
C105 C 0.1980(3) 0.91338(15) 0.4030(3) 0.0766(14) Uani 1 1 d D
H10K H 0.1657 0.9138 0.3853 0.092 Uiso 1 1 calc R
H10L H 0.2104 0.9414 0.4056 0.092 Uiso 1 1 calc R
C106 C 0.1913(3) 0.89623(17) 0.4518(2) 0.0766(14) Uani 1 1 d D
H10M H 0.2228 0.8985 0.4706 0.092 Uiso 1 1 calc R
H10N H 0.1652 0.9115 0.4687 0.092 Uiso 1 1 calc R
C108 C 0.1524(4) 0.8362(2) 0.4892(3) 0.0766(14) Uani 1 1 d D
H10O H 0.1440 0.8082 0.4820 0.115 Uiso 1 1 calc R
H10P H 0.1220 0.8512 0.4962 0.115 Uiso 1 1 calc R
H10Q H 0.1751 0.8372 0.5172 0.115 Uiso 1 1 calc R
C107 C 0.2392(4) 0.8203(2) 0.3396(3) 0.0766(14) Uani 1 1 d D
H10R H 0.2248 0.7934 0.3423 0.115 Uiso 1 1 calc R
H10S H 0.2755 0.8187 0.3445 0.115 Uiso 1 1 calc R
H10T H 0.2317 0.8312 0.3076 0.115 Uiso 1 1 calc R
O53 O 0.3242(3) 0.5668(2) 0.0733(2) 0.0824(15) Uani 1 1 d D
N7 N 0.3482(3) 0.54605(16) -0.0002(2) 0.0824(15) Uani 1 1 d D
N8 N 0.3624(3) 0.61164(16) 0.0249(2) 0.0824(15) Uani 1 1 d D
C109 C 0.34469(18) 0.57480(15) 0.03322(17) 0.0824(15) Uani 1 1 d D
C110 C 0.3759(3) 0.5523(2) -0.0437(2) 0.0824(15) Uani 1 1 d D
H11B H 0.3619 0.5351 -0.0697 0.099 Uiso 1 1 calc R
H11C H 0.4112 0.5446 -0.0382 0.099 Uiso 1 1 calc R
C111 C 0.3727(4) 0.5954(2) -0.05810(19) 0.0824(15) Uani 1 1 d D
H11D H 0.3378 0.6023 -0.0668 0.099 Uiso 1 1 calc R
H11E H 0.3936 0.6001 -0.0865 0.099 Uiso 1 1 calc R
C112 C 0.3905(3) 0.62105(19) -0.0174(3) 0.0824(15) Uani 1 1 d D
H11F H 0.4264 0.6161 -0.0110 0.099 Uiso 1 1 calc R
H11G H 0.3861 0.6498 -0.0258 0.099 Uiso 1 1 calc R
C113 C 0.3582(5) 0.6432(2) 0.0614(3) 0.0824(15) Uani 1 1 d D
H11H H 0.3369 0.6337 0.0872 0.124 Uiso 1 1 calc R
H11I H 0.3435 0.6674 0.0468 0.124 Uiso 1 1 calc R
H11J H 0.3914 0.6496 0.0746 0.124 Uiso 1 1 calc R
C114 C 0.3368(4) 0.50415(16) 0.0126(3) 0.0824(15) Uani 1 1 d D
H11K H 0.3170 0.5037 0.0418 0.124 Uiso 1 1 calc R
H11L H 0.3679 0.4893 0.0182 0.124 Uiso 1 1 calc R
H11M H 0.3177 0.4915 -0.0137 0.124 Uiso 1 1 calc R
O55 O 0.7838(3) 0.6485(2) 0.17111(19) 0.0809(16) Uani 1 1 d D
N9 N 0.8091(2) 0.6620(2) 0.09563(16) 0.0809(16) Uani 1 1 d D
N10 N 0.8518(2) 0.6881(2) 0.16159(17) 0.0809(16) Uani 1 1 d D
C115 C 0.81442(17) 0.66593(15) 0.14320(16) 0.0809(16) Uani 1 1 d D
C116 C 0.8799(3) 0.7155(2) 0.1321(2) 0.0809(16) Uani 1 1 d D
H11N H 0.9133 0.7201 0.1468 0.097 Uiso 1 1 calc R
H11O H 0.8625 0.7417 0.1298 0.097 Uiso 1 1 calc R
C117 C 0.8853(3) 0.6980(3) 0.0833(2) 0.0809(16) Uani 1 1 d D
H11P H 0.9059 0.6733 0.0851 0.097 Uiso 1 1 calc R
H11Q H 0.9021 0.7176 0.0622 0.097 Uiso 1 1 calc R
C118 C 0.8350(3) 0.6881(3) 0.06282(17) 0.0809(16) Uani 1 1 d D
H11R H 0.8157 0.7132 0.0577 0.097 Uiso 1 1 calc R
H11S H 0.8385 0.6746 0.0315 0.097 Uiso 1 1 calc R
C119 C 0.7672(4) 0.6385(3) 0.0757(2) 0.0809(16) Uani 1 1 d D
H11T H 0.7520 0.6228 0.1013 0.121 Uiso 1 1 calc R
H11U H 0.7793 0.6203 0.0508 0.121 Uiso 1 1 calc R
H11V H 0.7422 0.6568 0.0616 0.121 Uiso 1 1 calc R
C120 C 0.8562(4) 0.6936(3) 0.21379(18) 0.0809(16) Uani 1 1 d D
H12B H 0.8349 0.6740 0.2298 0.121 Uiso 1 1 calc R
H12C H 0.8457 0.7209 0.2221 0.121 Uiso 1 1 calc R
H12D H 0.8909 0.6895 0.2242 0.121 Uiso 1 1 calc R
O57 O 0.9671(3) 0.5886(3) 0.6037(3) 0.136(2) Uani 1 1 d D
N11 N 1.0292(3) 0.5440(3) 0.5900(2) 0.136(2) Uani 1 1 d D
N12 N 1.0094(3) 0.5624(3) 0.6675(2) 0.136(2) Uani 1 1 d D
C121 C 1.0015(2) 0.56531(19) 0.6202(2) 0.136(2) Uani 1 1 d D
C122 C 1.0528(3) 0.5420(3) 0.6876(2) 0.136(2) Uani 1 1 d D
H12E H 1.0455 0.5319 0.7201 0.163 Uiso 1 1 calc R
H12F H 1.0811 0.5611 0.6902 0.163 Uiso 1 1 calc R
C123 C 1.0664(4) 0.5077(3) 0.6559(3) 0.136(2) Uani 1 1 d D
H12G H 1.0395 0.4873 0.6559 0.163 Uiso 1 1 calc R
H12H H 1.0974 0.4949 0.6681 0.163 Uiso 1 1 calc R
C124 C 1.0737(3) 0.5229(3) 0.6063(3) 0.136(2) Uani 1 1 d D
H12I H 1.1027 0.5413 0.6058 0.163 Uiso 1 1 calc R
H12J H 1.0805 0.5000 0.5845 0.163 Uiso 1 1 calc R
C125 C 0.9826(4) 0.5895(4) 0.6999(3) 0.136(2) Uani 1 1 d D
H12K H 0.9545 0.6019 0.6824 0.204 Uiso 1 1 calc R
H12L H 1.0053 0.6106 0.7116 0.204 Uiso 1 1 calc R
H12M H 0.9702 0.5741 0.7271 0.204 Uiso 1 1 calc R
C126 C 1.0239(4) 0.5511(4) 0.5381(2) 0.136(2) Uani 1 1 d D
H12N H 0.9930 0.5660 0.5314 0.204 Uiso 1 1 calc R
H12O H 1.0228 0.5252 0.5212 0.204 Uiso 1 1 calc R
H12P H 1.0524 0.5668 0.5270 0.204 Uiso 1 1 calc R
O59 O 0.6248(3) 0.8756(2) 0.5316(4) 0.158(3) Uani 1 1 d D
N13 N 0.6830(2) 0.9247(2) 0.5248(4) 0.158(3) Uani 1 1 d D
N14 N 0.6063(2) 0.9383(2) 0.5582(4) 0.158(3) Uani 1 1 d D
C127 C 0.6379(2) 0.91236(18) 0.5381(3) 0.158(3) Uani 1 1 d D
C128 C 0.6225(3) 0.9777(2) 0.5746(4) 0.158(3) Uani 1 1 d D
H12Q H 0.6361 0.9758 0.6078 0.190 Uiso 1 1 calc R
H12R H 0.5938 0.9964 0.5746 0.190 Uiso 1 1 calc R
C129 C 0.6616(4) 0.99327(19) 0.5422(5) 0.158(3) Uani 1 1 d D
H12S H 0.6746 1.0192 0.5545 0.190 Uiso 1 1 calc R
H12T H 0.6470 0.9979 0.5097 0.190 Uiso 1 1 calc R
C130 C 0.7029(3) 0.9634(3) 0.5396(5) 0.158(3) Uani 1 1 d D
H13B H 0.7278 0.9727 0.5163 0.190 Uiso 1 1 calc R
H13C H 0.7197 0.9609 0.5714 0.190 Uiso 1 1 calc R
C131 C 0.7185(3) 0.8954(3) 0.5059(6) 0.158(3) Uani 1 1 d D
H13D H 0.7008 0.8706 0.4969 0.237 Uiso 1 1 calc R
H13E H 0.7439 0.8893 0.5306 0.237 Uiso 1 1 calc R
H13F H 0.7346 0.9067 0.4777 0.237 Uiso 1 1 calc R
C132 C 0.5583(3) 0.9237(3) 0.5757(6) 0.158(3) Uani 1 1 d D
H13G H 0.5515 0.8969 0.5626 0.237 Uiso 1 1 calc R
H13H H 0.5318 0.9422 0.5653 0.237 Uiso 1 1 calc R
H13I H 0.5595 0.9224 0.6108 0.237 Uiso 1 1 calc R
O50 O 0.4233(3) 0.6061(3) 0.6694(2) 0.0766(14) Uani 1 1 d D
O52 O 0.3391(3) 0.6302(2) 0.4663(3) 0.0824(15) Uani 1 1 d D
O56 O 0.6354(4) 0.5711(4) 0.3489(3) 0.136(2) Uani 1 1 d D
O58 O 0.71751(16) 0.5450(4) 0.5489(5) 0.158(3) Uani 1 1 d D
O60 O 0.5890(2) 0.5753(2) 1.0287(2) 0.0701(14) Uani 1 1 d D
N15 N 0.53772(17) 0.5350(2) 1.0710(2) 0.0701(14) Uani 1 1 d D
N16 N 0.61882(17) 0.5470(2) 1.0975(2) 0.0701(14) Uani 1 1 d D
C133 C 0.58196(16) 0.55275(14) 1.06521(16) 0.0701(14) Uani 1 1 d D
C134 C 0.5250(2) 0.5155(2) 1.1157(2) 0.0701(14) Uani 1 1 d D
H13J H 0.4995 0.4946 1.1095 0.084 Uiso 1 1 calc R
H13K H 0.5111 0.5355 1.1380 0.084 Uiso 1 1 calc R
C135 C 0.5705(3) 0.4969(2) 1.1376(3) 0.0701(14) Uani 1 1 d D
H13L H 0.5823 0.4748 1.1169 0.084 Uiso 1 1 calc R
H13M H 0.5625 0.4854 1.1693 0.084 Uiso 1 1 calc R
C136 C 0.6101(2) 0.5279(3) 1.1433(2) 0.0701(14) Uani 1 1 d D
H13N H 0.5998 0.5484 1.1669 0.084 Uiso 1 1 calc R
H13O H 0.6413 0.5152 1.1554 0.084 Uiso 1 1 calc R
C137 C 0.4963(2) 0.5443(3) 1.0376(3) 0.0701(14) Uani 1 1 d D
H13P H 0.5093 0.5572 1.0088 0.105 Uiso 1 1 calc R
H13Q H 0.4728 0.5625 1.0531 0.105 Uiso 1 1 calc R
H13R H 0.4791 0.5193 1.0285 0.105 Uiso 1 1 calc R
C138 C 0.6661(2) 0.5687(3) 1.0924(3) 0.0701(14) Uani 1 1 d D
H13S H 0.6678 0.5801 1.0600 0.105 Uiso 1 1 calc R
H13T H 0.6940 0.5500 1.0976 0.105 Uiso 1 1 calc R
H13U H 0.6682 0.5904 1.1161 0.105 Uiso 1 1 calc R
O61 O 0.0272(2) 0.78040(16) 0.5169(3) 0.0964(19) Uani 1 1 d D
N17 N -0.03499(17) 0.73438(18) 0.5203(3) 0.0964(19) Uani 1 1 d D
N18 N 0.04778(18) 0.71480(18) 0.5276(3) 0.0964(19) Uani 1 1 d D
C139 C 0.01350(17) 0.74367(16) 0.52153(18) 0.0964(19) Uani 1 1 d D
C140 C -0.0526(2) 0.6944(2) 0.5320(4) 0.0964(19) Uani 1 1 d D
H14A H -0.0848 0.6892 0.5153 0.116 Uiso 1 1 calc R
H14B H -0.0578 0.6924 0.5670 0.116 Uiso 1 1 calc R
C141 C -0.0151(3) 0.66402(17) 0.5171(4) 0.0964(19) Uani 1 1 d D
H14C H -0.0258 0.6368 0.5271 0.116 Uiso 1 1 calc R
H14D H -0.0124 0.6642 0.4817 0.116 Uiso 1 1 calc R
C142 C 0.0341(3) 0.67387(18) 0.5397(4) 0.0964(19) Uani 1 1 d D
H14E H 0.0322 0.6710 0.5750 0.116 Uiso 1 1 calc R
H14F H 0.0598 0.6550 0.5282 0.116 Uiso 1 1 calc R
C143 C -0.0723(2) 0.7668(2) 0.5190(5) 0.0964(19) Uani 1 1 d D
H14G H -0.0561 0.7922 0.5109 0.145 Uiso 1 1 calc R
H14H H -0.0875 0.7691 0.5506 0.145 Uiso 1 1 calc R
H14I H -0.0981 0.7605 0.4948 0.145 Uiso 1 1 calc R
C144 C 0.10035(18) 0.7260(3) 0.5352(5) 0.0964(19) Uani 1 1 d D
H14J H 0.1051 0.7542 0.5259 0.145 Uiso 1 1 calc R
H14K H 0.1214 0.7087 0.5155 0.145 Uiso 1 1 calc R
H14L H 0.1096 0.7226 0.5691 0.145 Uiso 1 1 calc R
O62 O 0.9867(2) 0.33585(18) 0.6518(3) 0.0922(18) Uani 1 1 d D
N19 N 0.9237(2) 0.2905(2) 0.6542(3) 0.0922(18) Uani 1 1 d D
N20 N 0.9983(2) 0.27445(19) 0.6183(3) 0.0922(18) Uani 1 1 d D
C145 C 0.96973(18) 0.30074(16) 0.64160(18) 0.0922(18) Uani 1 1 d D
C146 C 0.9046(2) 0.2501(2) 0.6480(3) 0.0922(18) Uani 1 1 d D
H14M H 0.8679 0.2509 0.6435 0.111 Uiso 1 1 calc R
H14N H 0.9123 0.2339 0.6770 0.111 Uiso 1 1 calc R
C147 C 0.9277(3) 0.2312(2) 0.6054(3) 0.0922(18) Uani 1 1 d D
H14O H 0.9168 0.2028 0.6025 0.111 Uiso 1 1 calc R
H14P H 0.9169 0.2456 0.5759 0.111 Uiso 1 1 calc R
C148 C 0.9830(3) 0.23306(18) 0.6109(3) 0.0922(18) Uani 1 1 d D
H14Q H 0.9940 0.2164 0.6386 0.111 Uiso 1 1 calc R
H14R H 0.9987 0.2222 0.5817 0.111 Uiso 1 1 calc R
C149 C 0.8931(3) 0.3189(3) 0.6812(5) 0.0922(18) Uani 1 1 d D
H14S H 0.9095 0.3453 0.6820 0.138 Uiso 1 1 calc R
H14T H 0.8893 0.3091 0.7140 0.138 Uiso 1 1 calc R
H14U H 0.8602 0.3214 0.6655 0.138 Uiso 1 1 calc R
C150 C 1.0510(2) 0.2839(3) 0.6108(5) 0.0922(18) Uani 1 1 d D
H15B H 1.0568 0.3126 0.6163 0.138 Uiso 1 1 calc R
H15C H 1.0597 0.2771 0.5778 0.138 Uiso 1 1 calc R
H15D H 1.0718 0.2682 0.6332 0.138 Uiso 1 1 calc R
O63 O 0.8720(5) 0.4993(3) 0.0950(3) 0.196(3) Uani 1 1 d D
N21 N 0.8982(4) 0.5629(2) 0.1107(3) 0.196(3) Uani 1 1 d D
N22 N 0.8903(4) 0.5163(3) 0.1721(3) 0.196(3) Uani 1 1 d D
C151 C 0.8867(2) 0.5258(2) 0.1255(3) 0.196(3) Uani 1 1 d D
C152 C 0.9220(5) 0.5919(3) 0.1425(4) 0.196(3) Uani 1 1 d D
H15E H 0.9139 0.6195 0.1317 0.236 Uiso 1 1 calc R
H15F H 0.9586 0.5885 0.1420 0.236 Uiso 1 1 calc R
C153 C 0.9039(6) 0.5857(3) 0.1922(3) 0.196(3) Uani 1 1 d D
H15G H 0.9216 0.6043 0.2146 0.236 Uiso 1 1 calc R
H15H H 0.8678 0.5917 0.1933 0.236 Uiso 1 1 calc R
C154 C 0.9132(5) 0.5433(4) 0.2069(3) 0.196(3) Uani 1 1 d D
H15I H 0.9496 0.5382 0.2090 0.236 Uiso 1 1 calc R
H15J H 0.8991 0.5384 0.2389 0.236 Uiso 1 1 calc R
C155 C 0.9003(7) 0.5713(4) 0.0590(3) 0.196(3) Uani 1 1 d D
H15K H 0.8825 0.5501 0.0412 0.295 Uiso 1 1 calc R
H15L H 0.9352 0.5720 0.0492 0.295 Uiso 1 1 calc R
H15M H 0.8846 0.5973 0.0522 0.295 Uiso 1 1 calc R
C156 C 0.8848(7) 0.4740(3) 0.1868(4) 0.196(3) Uani 1 1 d D
H15N H 0.8687 0.4588 0.1607 0.295 Uiso 1 1 calc R
H15O H 0.8643 0.4726 0.2154 0.295 Uiso 1 1 calc R
H15P H 0.9178 0.4625 0.1939 0.295 Uiso 1 1 calc R

loop_
_atom_site_aniso_label
_atom_site_aniso_U_11
_atom_site_aniso_U_22
_atom_site_aniso_U_33
_atom_site_aniso_U_23
_atom_site_aniso_U_13
_atom_site_aniso_U_12
Mo1 0.0488(8) 0.0498(9) 0.0296(7) -0.0005(6) 0.0066(6) 0.0073(7)
Mo2 0.0540(8) 0.0530(9) 0.0317(7) 0.0024(6) 0.0052(6) 0.0131(7)
Mo3 0.0416(8) 0.0536(9) 0.0329(7) -0.0030(6) 0.0041(6) 0.0016(7)
Mo4 0.0406(8) 0.0565(9) 0.0364(8) -0.0070(7) 0.0028(6) 0.0018(7)
Mo5 0.0430(8) 0.0515(9) 0.0351(7) 0.0015(6) 0.0082(6) 0.0036(7)
Mo6 0.0410(8) 0.0545(9) 0.0394(8) 0.0015(7) 0.0060(6) 0.0045(7)
Mo7 0.0448(8) 0.0505(9) 0.0352(8) -0.0006(6) 0.0068(6) -0.0065(7)
Mo8 0.0457(8) 0.0535(9) 0.0329(7) 0.0017(6) 0.0031(6) -0.0093(7)
Mo9 0.0462(8) 0.0568(9) 0.0413(8) 0.0058(7) 0.0025(7) -0.0056(7)
Mo10 0.0476(8) 0.0604(10) 0.0425(8) 0.0088(7) 0.0021(7) -0.0038(7)
Mo11 0.0449(8) 0.0596(10) 0.0388(8) -0.0001(7) 0.0076(6) 0.0001(7)
Mo12 0.0435(8) 0.0607(10) 0.0392(8) 0.0004(7) 0.0115(6) -0.0020(7)
O1 0.057(4) 0.041(4) 0.031(4) 0.008(3) -0.003(3) 0.012(3)
O2 0.057(4) 0.041(4) 0.031(4) 0.008(3) -0.003(3) 0.012(3)
O3 0.041(6) 0.064(7) 0.024(5) 0.006(5) 0.002(4) 0.009(5)
O4 0.040(5) 0.064(7) 0.017(5) 0.002(5) -0.006(4) 0.005(5)
O5 0.059(6) 0.068(7) 0.022(5) -0.002(5) 0.005(5) -0.006(5)
O6 0.042(6) 0.073(7) 0.029(5) -0.016(5) 0.002(5) 0.008(5)
O7 0.038(5) 0.047(6) 0.025(5) -0.001(4) 0.009(4) -0.001(4)
O8 0.038(5) 0.067(7) 0.037(6) 0.000(5) 0.005(5) 0.013(5)
O9 0.035(5) 0.059(6) 0.019(5) 0.003(4) -0.005(4) 0.003(4)
O10 0.037(5) 0.062(7) 0.034(5) 0.009(5) -0.005(4) 0.001(5)
O11 0.027(5) 0.040(6) 0.035(5) 0.012(4) -0.006(4) -0.006(4)
O12 0.038(5) 0.050(6) 0.039(6) 0.014(5) 0.004(4) 0.006(5)
O13 0.056(6) 0.055(6) 0.023(5) 0.005(5) 0.015(5) -0.001(5)
O14 0.050(6) 0.062(7) 0.031(5) -0.002(5) -0.011(5) -0.020(5)
O15 0.041(4) 0.058(5) 0.036(4) 0.011(3) -0.005(3) -0.003(3)
O16 0.041(4) 0.058(5) 0.036(4) 0.011(3) -0.005(3) -0.003(3)
O17 0.044(4) 0.080(5) 0.034(4) 0.018(4) -0.002(3) -0.014(4)
O18 0.044(4) 0.080(5) 0.034(4) 0.018(4) -0.002(3) -0.014(4)
O19 0.049(6) 0.049(6) 0.046(6) 0.000(5) -0.007(5) 0.015(5)
O20 0.040(5) 0.048(6) 0.035(5) -0.009(5) -0.006(5) 0.005(5)
O21 0.023(5) 0.054(6) 0.051(6) 0.016(5) 0.004(4) 0.006(5)
O22 0.030(5) 0.066(7) 0.037(6) 0.013(5) 0.002(4) 0.004(5)
O23 0.048(4) 0.053(4) 0.033(4) 0.010(3) 0.011(3) 0.016(3)
O24 0.048(4) 0.053(4) 0.033(4) 0.010(3) 0.011(3) 0.016(3)
O25 0.046(6) 0.057(6) 0.037(6) -0.003(5) 0.018(5) 0.014(5)
O26 0.036(5) 0.092(8) 0.037(6) 0.003(6) 0.012(5) 0.008(5)
O27 0.051(6) 0.075(7) 0.033(6) -0.004(5) 0.012(5) 0.005(5)
O28 0.046(6) 0.087(8) 0.032(6) -0.007(5) 0.019(5) -0.015(5)
O29 0.046(4) 0.074(5) 0.024(4) -0.014(4) 0.012(3) -0.015(4)
O30 0.046(4) 0.074(5) 0.024(4) -0.014(4) 0.012(3) -0.015(4)
O31 0.053(6) 0.048(6) 0.037(5) -0.006(5) 0.014(5) 0.000(5)
O32 0.057(6) 0.036(6) 0.033(5) -0.005(4) 0.013(5) -0.009(5)
O33 0.055(4) 0.053(5) 0.029(4) 0.002(3) 0.012(3) -0.010(3)
O34 0.055(4) 0.053(5) 0.029(4) 0.002(3) 0.012(3) -0.010(3)
O35 0.060(6) 0.041(6) 0.039(6) -0.020(5) 0.007(5) -0.010(5)
O36 0.074(7) 0.036(6) 0.038(6) 0.005(5) 0.002(5) 0.004(5)
O37 0.050(6) 0.051(7) 0.040(6) 0.015(5) 0.017(5) -0.003(5)
O38 0.045(6) 0.047(6) 0.030(5) -0.001(4) -0.001(4) 0.003(5)
O39 0.047(4) 0.053(5) 0.031(4) 0.015(3) -0.007(3) -0.002(4)
O40 0.047(4) 0.053(5) 0.031(4) 0.015(3) -0.007(3) -0.002(4)
O41 0.035(4) 0.065(5) 0.041(4) 0.011(3) 0.009(3) -0.002(4)
O42 0.035(4) 0.065(5) 0.041(4) 0.011(3) 0.009(3) -0.002(4)
O43 0.045(6) 0.046(6) 0.035(5) -0.002(5) 0.005(4) -0.001(5)
O44 0.020(5) 0.063(7) 0.037(5) 0.003(5) 0.004(4) -0.001(5)
O45 0.033(4) 0.052(5) 0.043(4) -0.008(3) 0.011(3) -0.005(3)
O46 0.033(4) 0.052(5) 0.043(4) -0.008(3) 0.011(3) -0.005(3)
O47 0.047(6) 0.058(7) 0.030(5) 0.002(5) 0.005(5) 0.007(5)
O48 0.043(6) 0.043(6) 0.038(6) 0.003(5) -0.001(4) 0.008(5)
C1 0.054(9) 0.037(9) 0.037(9) 0.007(7) -0.011(8) 0.028(8)
C2 0.047(4) 0.052(4) 0.030(3) -0.005(3) 0.002(3) 0.009(3)
C3 0.047(4) 0.052(4) 0.030(3) -0.005(3) 0.002(3) 0.009(3)
C4 0.047(4) 0.052(4) 0.030(3) -0.005(3) 0.002(3) 0.009(3)
C5 0.047(4) 0.052(4) 0.030(3) -0.005(3) 0.002(3) 0.009(3)
C6 0.047(4) 0.052(4) 0.030(3) -0.005(3) 0.002(3) 0.009(3)
C7 0.047(4) 0.052(4) 0.030(3) -0.005(3) 0.002(3) 0.009(3)
C8 0.023(8) 0.025(9) 0.056(10) -0.015(8) 0.013(8) -0.007(7)
C9 0.075(4) 0.068(4) 0.032(3) 0.003(3) 0.013(3) 0.027(3)
C10 0.075(4) 0.068(4) 0.032(3) 0.003(3) 0.013(3) 0.027(3)
C11 0.075(4) 0.068(4) 0.032(3) 0.003(3) 0.013(3) 0.027(3)
C12 0.075(4) 0.068(4) 0.032(3) 0.003(3) 0.013(3) 0.027(3)
C13 0.075(4) 0.068(4) 0.032(3) 0.003(3) 0.013(3) 0.027(3)
C14 0.075(4) 0.068(4) 0.032(3) 0.003(3) 0.013(3) 0.027(3)
C15 0.075(4) 0.068(4) 0.032(3) 0.003(3) 0.013(3) 0.027(3)
C16 0.075(4) 0.068(4) 0.032(3) 0.003(3) 0.013(3) 0.027(3)
C17 0.049(3) 0.050(4) 0.036(3) 0.003(3) 0.006(3) -0.006(3)
C18 0.049(3) 0.050(4) 0.036(3) 0.003(3) 0.006(3) -0.006(3)
C19 0.049(3) 0.050(4) 0.036(3) 0.003(3) 0.006(3) -0.006(3)
C20 0.049(3) 0.050(4) 0.036(3) 0.003(3) 0.006(3) -0.006(3)
C21 0.049(3) 0.050(4) 0.036(3) 0.003(3) 0.006(3) -0.006(3)
C22 0.049(3) 0.050(4) 0.036(3) 0.003(3) 0.006(3) -0.006(3)
C23 0.049(3) 0.050(4) 0.036(3) 0.003(3) 0.006(3) -0.006(3)
C24 0.049(3) 0.050(4) 0.036(3) 0.003(3) 0.006(3) -0.006(3)
C25 0.050(3) 0.050(3) 0.043(3) 0.003(3) 0.000(3) -0.011(3)
C26 0.050(3) 0.050(3) 0.043(3) 0.003(3) 0.000(3) -0.011(3)
C27 0.050(3) 0.050(3) 0.043(3) 0.003(3) 0.000(3) -0.011(3)
C28 0.050(3) 0.050(3) 0.043(3) 0.003(3) 0.000(3) -0.011(3)
C29 0.050(3) 0.050(3) 0.043(3) 0.003(3) 0.000(3) -0.011(3)
C30 0.050(3) 0.050(3) 0.043(3) 0.003(3) 0.000(3) -0.011(3)
C31 0.050(3) 0.050(3) 0.043(3) 0.003(3) 0.000(3) -0.011(3)
C32 0.050(3) 0.050(3) 0.043(3) 0.003(3) 0.000(3) -0.011(3)
C33 0.055(4) 0.074(4) 0.038(3) 0.014(3) -0.003(3) -0.014(3)
C34 0.055(4) 0.074(4) 0.038(3) 0.014(3) -0.003(3) -0.014(3)
C35 0.055(4) 0.074(4) 0.038(3) 0.014(3) -0.003(3) -0.014(3)
C36 0.055(4) 0.074(4) 0.038(3) 0.014(3) -0.003(3) -0.014(3)
C37 0.055(4) 0.074(4) 0.038(3) 0.014(3) -0.003(3) -0.014(3)
C38 0.055(4) 0.074(4) 0.038(3) 0.014(3) -0.003(3) -0.014(3)
C39 0.055(4) 0.074(4) 0.038(3) 0.014(3) -0.003(3) -0.014(3)
C40 0.055(4) 0.074(4) 0.038(3) 0.014(3) -0.003(3) -0.014(3)
C41 0.049(3) 0.039(4) 0.039(3) 0.004(3) 0.011(3) 0.004(2)
C42 0.049(3) 0.039(4) 0.039(3) 0.004(3) 0.011(3) 0.004(2)
C43 0.049(3) 0.039(4) 0.039(3) 0.004(3) 0.011(3) 0.004(2)
C44 0.049(3) 0.039(4) 0.039(3) 0.004(3) 0.011(3) 0.004(2)
C45 0.049(3) 0.039(4) 0.039(3) 0.004(3) 0.011(3) 0.004(2)
C46 0.049(3) 0.039(4) 0.039(3) 0.004(3) 0.011(3) 0.004(2)
C47 0.049(3) 0.039(4) 0.039(3) 0.004(3) 0.011(3) 0.004(2)
C48 0.049(3) 0.039(4) 0.039(3) 0.004(3) 0.011(3) 0.004(2)
C49 0.059(4) 0.071(5) 0.036(3) -0.002(3) 0.011(3) 0.001(3)
C50 0.059(4) 0.071(5) 0.036(3) -0.002(3) 0.011(3) 0.001(3)
C51 0.059(4) 0.071(5) 0.036(3) -0.002(3) 0.011(3) 0.001(3)
C52 0.059(4) 0.071(5) 0.036(3) -0.002(3) 0.011(3) 0.001(3)
C53 0.059(4) 0.071(5) 0.036(3) -0.002(3) 0.011(3) 0.001(3)
C54 0.059(4) 0.071(5) 0.036(3) -0.002(3) 0.011(3) 0.001(3)
C55 0.059(4) 0.071(5) 0.036(3) -0.002(3) 0.011(3) 0.001(3)
C56 0.059(4) 0.071(5) 0.036(3) -0.002(3) 0.011(3) 0.001(3)
C57 0.038(3) 0.053(4) 0.038(3) -0.010(3) 0.007(2) -0.011(3)
C58 0.038(3) 0.053(4) 0.038(3) -0.010(3) 0.007(2) -0.011(3)
C59 0.038(3) 0.053(4) 0.038(3) -0.010(3) 0.007(2) -0.011(3)
C60 0.038(3) 0.053(4) 0.038(3) -0.010(3) 0.007(2) -0.011(3)
C61 0.038(3) 0.053(4) 0.038(3) -0.010(3) 0.007(2) -0.011(3)
C62 0.038(3) 0.053(4) 0.038(3) -0.010(3) 0.007(2) -0.011(3)
C63 0.038(3) 0.053(4) 0.038(3) -0.010(3) 0.007(2) -0.011(3)
C64 0.038(3) 0.053(4) 0.038(3) -0.010(3) 0.007(2) -0.011(3)
C65 0.054(4) 0.061(4) 0.045(4) -0.007(3) 0.004(3) -0.008(3)
C66 0.054(4) 0.061(4) 0.045(4) -0.007(3) 0.004(3) -0.008(3)
C67 0.054(4) 0.061(4) 0.045(4) -0.007(3) 0.004(3) -0.008(3)
C68 0.054(4) 0.061(4) 0.045(4) -0.007(3) 0.004(3) -0.008(3)
C69 0.054(4) 0.061(4) 0.045(4) -0.007(3) 0.004(3) -0.008(3)
C70 0.054(4) 0.061(4) 0.045(4) -0.007(3) 0.004(3) -0.008(3)
C71 0.054(4) 0.061(4) 0.045(4) -0.007(3) 0.004(3) -0.008(3)
C72 0.054(4) 0.061(4) 0.045(4) -0.007(3) 0.004(3) -0.008(3)
C73 0.041(3) 0.064(4) 0.042(3) 0.002(3) 0.004(3) 0.003(3)
C74 0.041(3) 0.064(4) 0.042(3) 0.002(3) 0.004(3) 0.003(3)
C75 0.041(3) 0.064(4) 0.042(3) 0.002(3) 0.004(3) 0.003(3)
C76 0.041(3) 0.064(4) 0.042(3) 0.002(3) 0.004(3) 0.003(3)
C77 0.041(3) 0.064(4) 0.042(3) 0.002(3) 0.004(3) 0.003(3)
C78 0.041(3) 0.064(4) 0.042(3) 0.002(3) 0.004(3) 0.003(3)
C79 0.041(3) 0.064(4) 0.042(3) 0.002(3) 0.004(3) 0.003(3)
C80 0.041(3) 0.064(4) 0.042(3) 0.002(3) 0.004(3) 0.003(3)
C81 0.045(3) 0.063(4) 0.021(3) -0.001(3) 0.010(3) -0.008(3)
C82 0.045(3) 0.063(4) 0.021(3) -0.001(3) 0.010(3) -0.008(3)
C83 0.045(3) 0.063(4) 0.021(3) -0.001(3) 0.010(3) -0.008(3)
C84 0.045(3) 0.063(4) 0.021(3) -0.001(3) 0.010(3) -0.008(3)
C85 0.045(3) 0.063(4) 0.021(3) -0.001(3) 0.010(3) -0.008(3)
C86 0.045(3) 0.063(4) 0.021(3) -0.001(3) 0.010(3) -0.008(3)
C87 0.045(3) 0.063(4) 0.021(3) -0.001(3) 0.010(3) -0.008(3)
C88 0.045(3) 0.063(4) 0.021(3) -0.001(3) 0.010(3) -0.008(3)
C89 0.044(3) 0.066(4) 0.049(3) 0.005(3) 0.012(3) 0.003(3)
C90 0.044(3) 0.066(4) 0.049(3) 0.005(3) 0.012(3) 0.003(3)
C91 0.044(3) 0.066(4) 0.049(3) 0.005(3) 0.012(3) 0.003(3)
C92 0.044(3) 0.066(4) 0.049(3) 0.005(3) 0.012(3) 0.003(3)
C93 0.044(3) 0.066(4) 0.049(3) 0.005(3) 0.012(3) 0.003(3)
C94 0.044(3) 0.066(4) 0.049(3) 0.005(3) 0.012(3) 0.003(3)
C95 0.044(3) 0.066(4) 0.049(3) 0.005(3) 0.012(3) 0.003(3)
C96 0.044(3) 0.066(4) 0.049(3) 0.005(3) 0.012(3) 0.003(3)
O49 0.075(7) 0.049(7) 0.028(5) -0.005(5) 0.018(5) -0.014(5)
N1 0.072(8) 0.053(9) 0.028(7) 0.001(6) 0.015(6) 0.017(7)
N2 0.065(8) 0.066(9) 0.037(8) 0.005(7) 0.014(7) 0.016(7)
C97 0.055(10) 0.046(11) 0.026(9) -0.003(8) 0.008(7) 0.017(8)
C98 0.123(15) 0.074(13) 0.045(10) 0.000(9) 0.035(10) 0.007(12)
C99 0.062(11) 0.107(15) 0.037(10) -0.037(10) 0.002(8) 0.038(10)
C100 0.097(13) 0.046(11) 0.079(13) -0.028(10) 0.013(10) 0.017(9)
C101 0.061(10) 0.080(12) 0.032(9) 0.015(8) 0.024(8) 0.011(9)
C102 0.074(11) 0.091(13) 0.025(8) 0.027(9) -0.002(8) 0.002(10)
O51 0.068(3) 0.092(4) 0.071(3) -0.013(3) 0.014(2) 0.014(3)
N3 0.068(3) 0.092(4) 0.071(3) -0.013(3) 0.014(2) 0.014(3)
N4 0.068(3) 0.092(4) 0.071(3) -0.013(3) 0.014(2) 0.014(3)
C103 0.068(3) 0.092(4) 0.071(3) -0.013(3) 0.014(2) 0.014(3)
C104 0.068(3) 0.092(4) 0.071(3) -0.013(3) 0.014(2) 0.014(3)
C105 0.068(3) 0.092(4) 0.071(3) -0.013(3) 0.014(2) 0.014(3)
C106 0.068(3) 0.092(4) 0.071(3) -0.013(3) 0.014(2) 0.014(3)
C108 0.068(3) 0.092(4) 0.071(3) -0.013(3) 0.014(2) 0.014(3)
C107 0.068(3) 0.092(4) 0.071(3) -0.013(3) 0.014(2) 0.014(3)
O53 0.091(3) 0.089(4) 0.068(3) 0.002(3) 0.019(3) 0.019(3)
N7 0.091(3) 0.089(4) 0.068(3) 0.002(3) 0.019(3) 0.019(3)
N8 0.091(3) 0.089(4) 0.068(3) 0.002(3) 0.019(3) 0.019(3)
C109 0.091(3) 0.089(4) 0.068(3) 0.002(3) 0.019(3) 0.019(3)
C110 0.091(3) 0.089(4) 0.068(3) 0.002(3) 0.019(3) 0.019(3)
C111 0.091(3) 0.089(4) 0.068(3) 0.002(3) 0.019(3) 0.019(3)
C112 0.091(3) 0.089(4) 0.068(3) 0.002(3) 0.019(3) 0.019(3)
C113 0.091(3) 0.089(4) 0.068(3) 0.002(3) 0.019(3) 0.019(3)
C114 0.091(3) 0.089(4) 0.068(3) 0.002(3) 0.019(3) 0.019(3)
O55 0.088(4) 0.097(4) 0.058(3) 0.002(3) 0.006(3) -0.027(3)
N9 0.088(4) 0.097(4) 0.058(3) 0.002(3) 0.006(3) -0.027(3)
N10 0.088(4) 0.097(4) 0.058(3) 0.002(3) 0.006(3) -0.027(3)
C115 0.088(4) 0.097(4) 0.058(3) 0.002(3) 0.006(3) -0.027(3)
C116 0.088(4) 0.097(4) 0.058(3) 0.002(3) 0.006(3) -0.027(3)
C117 0.088(4) 0.097(4) 0.058(3) 0.002(3) 0.006(3) -0.027(3)
C118 0.088(4) 0.097(4) 0.058(3) 0.002(3) 0.006(3) -0.027(3)
C119 0.088(4) 0.097(4) 0.058(3) 0.002(3) 0.006(3) -0.027(3)
C120 0.088(4) 0.097(4) 0.058(3) 0.002(3) 0.006(3) -0.027(3)
O57 0.090(4) 0.195(7) 0.124(5) 0.014(5) 0.021(4) 0.012(4)
N11 0.090(4) 0.195(7) 0.124(5) 0.014(5) 0.021(4) 0.012(4)
N12 0.090(4) 0.195(7) 0.124(5) 0.014(5) 0.021(4) 0.012(4)
C121 0.090(4) 0.195(7) 0.124(5) 0.014(5) 0.021(4) 0.012(4)
C122 0.090(4) 0.195(7) 0.124(5) 0.014(5) 0.021(4) 0.012(4)
C123 0.090(4) 0.195(7) 0.124(5) 0.014(5) 0.021(4) 0.012(4)
C124 0.090(4) 0.195(7) 0.124(5) 0.014(5) 0.021(4) 0.012(4)
C125 0.090(4) 0.195(7) 0.124(5) 0.014(5) 0.021(4) 0.012(4)
C126 0.090(4) 0.195(7) 0.124(5) 0.014(5) 0.021(4) 0.012(4)
O59 0.095(5) 0.145(6) 0.234(7) -0.046(5) 0.023(5) -0.018(4)
N13 0.095(5) 0.145(6) 0.234(7) -0.046(5) 0.023(5) -0.018(4)
N14 0.095(5) 0.145(6) 0.234(7) -0.046(5) 0.023(5) -0.018(4)
C127 0.095(5) 0.145(6) 0.234(7) -0.046(5) 0.023(5) -0.018(4)
C128 0.095(5) 0.145(6) 0.234(7) -0.046(5) 0.023(5) -0.018(4)
C129 0.095(5) 0.145(6) 0.234(7) -0.046(5) 0.023(5) -0.018(4)
C130 0.095(5) 0.145(6) 0.234(7) -0.046(5) 0.023(5) -0.018(4)
C131 0.095(5) 0.145(6) 0.234(7) -0.046(5) 0.023(5) -0.018(4)
C132 0.095(5) 0.145(6) 0.234(7) -0.046(5) 0.023(5) -0.018(4)
O50 0.068(3) 0.092(4) 0.071(3) -0.013(3) 0.014(2) 0.014(3)
O52 0.091(3) 0.089(4) 0.068(3) 0.002(3) 0.019(3) 0.019(3)
O56 0.090(4) 0.195(7) 0.124(5) 0.014(5) 0.021(4) 0.012(4)
O58 0.095(5) 0.145(6) 0.234(7) -0.046(5) 0.023(5) -0.018(4)
O60 0.063(3) 0.093(4) 0.055(3) 0.002(3) 0.005(3) -0.004(3)
N15 0.063(3) 0.093(4) 0.055(3) 0.002(3) 0.005(3) -0.004(3)
N16 0.063(3) 0.093(4) 0.055(3) 0.002(3) 0.005(3) -0.004(3)
C133 0.063(3) 0.093(4) 0.055(3) 0.002(3) 0.005(3) -0.004(3)
C134 0.063(3) 0.093(4) 0.055(3) 0.002(3) 0.005(3) -0.004(3)
C135 0.063(3) 0.093(4) 0.055(3) 0.002(3) 0.005(3) -0.004(3)
C136 0.063(3) 0.093(4) 0.055(3) 0.002(3) 0.005(3) -0.004(3)
C137 0.063(3) 0.093(4) 0.055(3) 0.002(3) 0.005(3) -0.004(3)
C138 0.063(3) 0.093(4) 0.055(3) 0.002(3) 0.005(3) -0.004(3)
O61 0.074(4) 0.112(5) 0.104(4) -0.018(4) 0.017(4) -0.014(3)
N17 0.074(4) 0.112(5) 0.104(4) -0.018(4) 0.017(4) -0.014(3)
N18 0.074(4) 0.112(5) 0.104(4) -0.018(4) 0.017(4) -0.014(3)
C139 0.074(4) 0.112(5) 0.104(4) -0.018(4) 0.017(4) -0.014(3)
C140 0.074(4) 0.112(5) 0.104(4) -0.018(4) 0.017(4) -0.014(3)
C141 0.074(4) 0.112(5) 0.104(4) -0.018(4) 0.017(4) -0.014(3)
C142 0.074(4) 0.112(5) 0.104(4) -0.018(4) 0.017(4) -0.014(3)
C143 0.074(4) 0.112(5) 0.104(4) -0.018(4) 0.017(4) -0.014(3)
C144 0.074(4) 0.112(5) 0.104(4) -0.018(4) 0.017(4) -0.014(3)
O62 0.080(4) 0.111(5) 0.086(4) -0.006(4) -0.003(3) -0.011(4)
N19 0.080(4) 0.111(5) 0.086(4) -0.006(4) -0.003(3) -0.011(4)
N20 0.080(4) 0.111(5) 0.086(4) -0.006(4) -0.003(3) -0.011(4)
C145 0.080(4) 0.111(5) 0.086(4) -0.006(4) -0.003(3) -0.011(4)
C146 0.080(4) 0.111(5) 0.086(4) -0.006(4) -0.003(3) -0.011(4)
C147 0.080(4) 0.111(5) 0.086(4) -0.006(4) -0.003(3) -0.011(4)
C148 0.080(4) 0.111(5) 0.086(4) -0.006(4) -0.003(3) -0.011(4)
C149 0.080(4) 0.111(5) 0.086(4) -0.006(4) -0.003(3) -0.011(4)
C150 0.080(4) 0.111(5) 0.086(4) -0.006(4) -0.003(3) -0.011(4)
O63 0.257(8) 0.182(9) 0.151(8) 0.007(7) 0.021(8) -0.015(8)
N21 0.257(8) 0.182(9) 0.151(8) 0.007(7) 0.021(8) -0.015(8)
N22 0.257(8) 0.182(9) 0.151(8) 0.007(7) 0.021(8) -0.015(8)
C151 0.257(8) 0.182(9) 0.151(8) 0.007(7) 0.021(8) -0.015(8)
C152 0.257(8) 0.182(9) 0.151(8) 0.007(7) 0.021(8) -0.015(8)
C153 0.257(8) 0.182(9) 0.151(8) 0.007(7) 0.021(8) -0.015(8)
C154 0.257(8) 0.182(9) 0.151(8) 0.007(7) 0.021(8) -0.015(8)
C155 0.257(8) 0.182(9) 0.151(8) 0.007(7) 0.021(8) -0.015(8)
C156 0.257(8) 0.182(9) 0.151(8) 0.007(7) 0.021(8) -0.015(8)

loop_
_atom_type_symbol
_atom_type_description
_atom_type_scat_dispersion_real
_atom_type_scat_dispersion_imag
_atom_type_scat_source
C C 0.0033 0.0016 'International Tables Vol C Tables 4.2.6.8 and 6.1.1.4'
H H 0.0000 0.0000 'International Tables Vol C Tables 4.2.6.8 and 6.1.1.4'
N N 0.0061 0.0033 'International Tables Vol C Tables 4.2.6.8 and 6.1.1.4'
O O 0.0106 0.0060 'International Tables Vol C Tables 4.2.6.8 and 6.1.1.4'
Mo Mo -1.6832 0.6857 'International Tables Vol C Tables 4.2.6.8 and 6.1.1.4'

loop_
_geom_angle_atom_site_label_1
_geom_angle_atom_site_label_2
_geom_angle_atom_site_label_3
_geom_angle
_geom_angle_site_symmetry_1
_geom_angle_site_symmetry_3
O35 Mo1 O23 89.2(3) 3_666 .
O35 Mo1 O1 91.7(3) 3_666 .
O23 Mo1 O1 177.6(3) . .
O35 Mo1 Mo2 91.8(2) 3_666 .
O23 Mo1 Mo2 91.5(2) . .
O1 Mo1 Mo2 90.8(2) . .
O35 Mo1 O25 175.1(3) 3_666 .
O23 Mo1 O25 88.8(3) . .
O1 Mo1 O25 90.2(3) . .
Mo2 Mo1 O25 92.7(2) . .
O35 Mo1 O49 82.4(3) 3_666 .
O23 Mo1 O49 85.8(3) . .
O1 Mo1 O49 92.1(3) . .
Mo2 Mo1 O49 173.58(15) . .
O25 Mo1 O49 93.0(3) . .
O24 Mo2 O2 177.0(3) . .
O24 Mo2 O26 89.8(3) . .
O2 Mo2 O26 90.0(3) . .
O24 Mo2 O36 88.3(3) . 3_666
O2 Mo2 O36 91.9(3) . 3_666
O26 Mo2 O36 177.6(3) . 3_666
O24 Mo2 Mo1 91.8(2) . .
O2 Mo2 Mo1 91.2(2) . .
O26 Mo2 Mo1 90.5(3) . .
O36 Mo2 Mo1 91.1(2) 3_666 .
O24 Mo2 O50 88.3(3) . .
O2 Mo2 O50 88.7(3) . .
O26 Mo2 O50 88.5(3) . .
O36 Mo2 O50 90.0(3) 3_666 .
Mo1 Mo2 O50 178.9(3) . .
O47 Mo3 O37 178.6(3) . 3_666
O47 Mo3 O3 89.1(3) . .
O37 Mo3 O3 90.4(3) 3_666 .
O47 Mo3 O5 92.0(3) . .
O37 Mo3 O5 88.5(3) 3_666 .
O3 Mo3 O5 178.0(3) . .
O47 Mo3 Mo4 90.6(2) . .
O37 Mo3 Mo4 90.7(3) 3_666 .
O3 Mo3 Mo4 92.2(3) . .
O5 Mo3 Mo4 89.6(2) . .
O47 Mo3 O51 78.1(3) . .
O37 Mo3 O51 100.7(3) 3_666 .
O3 Mo3 O51 92.7(3) . .
O5 Mo3 O51 85.8(3) . .
Mo4 Mo3 O51 167.60(16) . .
O38 Mo4 O48 176.7(3) 3_666 .
O38 Mo4 O6 88.4(3) 3_666 .
O48 Mo4 O6 91.1(3) . .
O38 Mo4 O4 91.1(3) 3_666 .
O48 Mo4 O4 89.2(3) . .
O6 Mo4 O4 176.2(3) . .
O38 Mo4 Mo3 91.3(2) 3_666 .
O48 Mo4 Mo3 91.9(2) . .
O6 Mo4 Mo3 92.8(2) . .
O4 Mo4 Mo3 91.0(2) . .
O38 Mo4 O52 85.6(3) 3_666 .
O48 Mo4 O52 91.1(3) . .
O6 Mo4 O52 86.9(3) . .
O4 Mo4 O52 89.2(3) . .
Mo3 Mo4 O52 177.0(3) . .
O9 Mo5 O7 88.8(3) . .
O9 Mo5 O21 91.4(3) . 3_666
O7 Mo5 O21 176.1(3) . 3_666
O9 Mo5 Mo6 91.2(2) . .
O7 Mo5 Mo6 92.1(2) . .
O21 Mo5 Mo6 91.8(2) 3_666 .
O9 Mo5 O19 177.0(3) . 3_666
O7 Mo5 O19 89.2(3) . 3_666
O21 Mo5 O19 90.4(3) 3_666 3_666
Mo6 Mo5 O19 91.2(2) . 3_666
O9 Mo5 O53 86.7(3) . .
O7 Mo5 O53 82.2(3) . .
O21 Mo5 O53 93.9(3) 3_666 .
Mo6 Mo5 O53 173.95(17) . .
O19 Mo5 O53 90.7(3) 3_666 .
O22 Mo6 O8 176.9(3) 3_666 .
O22 Mo6 O10 90.4(3) 3_666 .
O8 Mo6 O10 89.6(3) . .
O22 Mo6 Mo5 91.4(2) 3_666 .
O8 Mo6 Mo5 91.8(2) . .
O10 Mo6 Mo5 92.5(2) . .
O22 Mo6 O20 90.8(3) 3_666 3_666
O8 Mo6 O20 88.9(3) . 3_666
O10 Mo6 O20 176.3(3) . 3_666
Mo5 Mo6 O20 90.9(2) . 3_666
O33 Mo7 O11 89.4(3) . .
O33 Mo7 O31 177.2(3) . .
O11 Mo7 O31 89.6(3) . .
O33 Mo7 Mo8 91.0(2) . .
O11 Mo7 Mo8 90.8(2) . .
O31 Mo7 Mo8 91.6(2) . .
O33 Mo7 O13 89.7(3) . .
O11 Mo7 O13 177.4(3) . .
O31 Mo7 O13 91.2(3) . .
Mo8 Mo7 O13 91.6(2) . .
O33 Mo7 O55 80.6(3) . .
O11 Mo7 O55 87.8(3) . .
O31 Mo7 O55 96.8(3) . .
Mo8 Mo7 O55 171.52(19) . .
O13 Mo7 O55 89.6(3) . .
O14 Mo8 O34 88.3(3) . .
O14 Mo8 Mo7 92.1(2) . .
O34 Mo8 Mo7 92.0(2) . .
O14 Mo8 O12 175.7(3) . .
O34 Mo8 O12 89.7(3) . .
Mo7 Mo8 O12 91.8(2) . .
O14 Mo8 O32 91.4(3) . .
O34 Mo8 O32 177.2(3) . .
Mo7 Mo8 O32 90.8(2) . .
O12 Mo8 O32 90.4(3) . .
O14 Mo8 O56 88.6(4) . .
O34 Mo8 O56 90.7(4) . .
Mo7 Mo8 O56 177.2(3) . .
O12 Mo8 O56 87.6(4) . .
O32 Mo8 O56 86.5(4) . .
O39 Mo9 O17 89.8(3) . .
O39 Mo9 O41 178.3(3) . .
O17 Mo9 O41 90.9(3) . .
O39 Mo9 O15 88.4(3) . .
O17 Mo9 O15 176.0(3) . .
O41 Mo9 O15 90.8(3) . .
O39 Mo9 Mo10 90.6(2) . .
O17 Mo9 Mo10 92.2(2) . .
O41 Mo9 Mo10 90.9(2) . .
O15 Mo9 Mo10 91.4(2) . .
O39 Mo9 O57 83.1(3) . .
O17 Mo9 O57 89.3(3) . .
O41 Mo9 O57 95.4(3) . .
O15 Mo9 O57 87.0(3) . .
Mo10 Mo9 O57 173.5(2) . .
O40 Mo10 O16 89.4(3) . .
O40 Mo10 O42 177.0(3) . .
O16 Mo10 O42 90.0(3) . .
O40 Mo10 O18 88.3(3) . .
O16 Mo10 O18 175.5(3) . .
O42 Mo10 O18 92.1(3) . .
O40 Mo10 Mo9 91.7(2) . .
O16 Mo10 Mo9 92.0(2) . .
O42 Mo10 Mo9 91.3(2) . .
O18 Mo10 Mo9 91.9(2) . .
O40 Mo10 O58 90.3(4) . .
O16 Mo10 O58 87.9(4) . .
O42 Mo10 O58 86.7(4) . .
O18 Mo10 O58 88.3(4) . .
Mo9 Mo10 O58 178.0(3) . .
O29 Mo11 O45 90.8(3) . .
O29 Mo11 O27 177.7(4) . .
O45 Mo11 O27 89.3(3) . .
O29 Mo11 O43 88.1(3) . .
O45 Mo11 O43 176.3(3) . .
O27 Mo11 O43 91.6(3) . .
O29 Mo11 Mo12 91.1(3) . .
O45 Mo11 Mo12 92.0(2) . .
O27 Mo11 Mo12 91.1(3) . .
O43 Mo11 Mo12 91.5(2) . .
O29 Mo11 O59 88.8(4) . .
O45 Mo11 O59 84.7(4) . .
O27 Mo11 O59 88.9(4) . .
O43 Mo11 O59 91.7(4) . .
Mo12 Mo11 O59 176.7(3) . .
O46 Mo12 O44 176.5(3) . .
O46 Mo12 O28 89.1(3) . .
O44 Mo12 O28 92.0(3) . .
O46 Mo12 O30 91.1(3) . .
O44 Mo12 O30 87.5(3) . .
O28 Mo12 O30 175.5(4) . .
O46 Mo12 Mo11 91.8(2) . .
O44 Mo12 Mo11 91.5(2) . .
O28 Mo12 Mo11 92.1(3) . .
O30 Mo12 Mo11 92.4(2) . .
C1 O1 Mo1 119.2(8) . .
C1 O2 Mo2 121.5(8) . .
C8 O3 Mo3 116.5(8) . .
C8 O4 Mo4 115.4(8) . .
C9 O5 Mo3 118.2(8) . .
C9 O6 Mo4 116.9(8) . .
C16 O7 Mo5 115.0(9) . .
C16 O8 Mo6 114.5(8) . .
C17 O9 Mo5 118.7(8) . .
C17 O10 Mo6 114.8(8) . .
C24 O11 Mo7 119.4(8) . .
C24 O12 Mo8 117.0(8) . .
C25 O13 Mo7 113.7(9) . .
C25 O14 Mo8 113.0(8) . .
C32 O15 Mo9 116.1(8) . .
C32 O16 Mo10 117.3(8) . .
C33 O17 Mo9 115.6(8) . .
C33 O18 Mo10 116.0(8) . .
C40 O19 Mo5 117.2(9) . 3_666
C40 O20 Mo6 118.0(8) . 3_666
C41 O21 Mo5 118.0(8) . 3_666
C41 O22 Mo6 118.1(8) . 3_666
C48 O23 Mo1 116.2(8) . .
C48 O24 Mo2 115.5(8) . .
C49 O25 Mo1 114.7(9) . .
C49 O26 Mo2 117.0(8) . .
C56 O27 Mo11 115.8(9) . .
C56 O28 Mo12 116.3(9) . .
C57 O29 Mo11 118.6(8) . .
C57 O30 Mo12 114.4(8) . .
C64 O31 Mo7 118.3(8) . .
C64 O32 Mo8 119.3(8) . .
C65 O33 Mo7 117.5(9) . .
C65 O34 Mo8 113.7(8) . .
C72 O35 Mo1 118.9(9) . 3_666
C72 O36 Mo2 115.0(8) . 3_666
C73 O37 Mo3 117.0(9) . 3_666
C73 O38 Mo4 116.5(9) . 3_666
C80 O39 Mo9 119.4(9) . .
C80 O40 Mo10 118.1(9) . .
C81 O41 Mo9 115.5(9) . .
C81 O42 Mo10 116.3(9) . .
C88 O43 Mo11 114.7(8) . .
C88 O44 Mo12 117.1(9) . .
C89 O45 Mo11 114.5(9) . .
C89 O46 Mo12 114.3(8) . .
C96 O47 Mo3 116.3(9) . .
C96 O48 Mo4 116.8(9) . .
O2 C1 O1 117.2(11) . .
O2 C1 C2 123.8(12) . .
O1 C1 C2 118.9(11) . .
C3 C2 C7 120.0 . .
C3 C2 C1 122.2(8) . .
C7 C2 C1 117.7(8) . .
C4 C3 C2 120.0 . .
C4 C3 H3A 120.0 . .
C2 C3 H3A 120.0 . .
C5 C4 C3 120.0 . .
C5 C4 H4A 120.0 . .
C3 C4 H4A 120.0 . .
C6 C5 C4 120.0 . .
C6 C5 H5A 120.0 . .
C4 C5 H5A 120.0 . .
C5 C6 C7 120.0 . .
C5 C6 C8 117.0(8) . .
C7 C6 C8 122.6(8) . .
C6 C7 C2 120.0 . .
C6 C7 H7A 120.0 . .
C2 C7 H7A 120.0 . .
O3 C8 O4 124.9(12) . .
O3 C8 C6 121.3(11) . .
O4 C8 C6 113.8(12) . .
O6 C9 O5 122.4(13) . .
O6 C9 C10 120.9(13) . .
O5 C9 C10 116.7(13) . .
C11 C10 C15 120.0 . .
C11 C10 C9 121.2(9) . .
C15 C10 C9 118.8(9) . .
C12 C11 C10 120.0 . .
C12 C11 H11A 120.0 . .
C10 C11 H11A 120.0 . .
C11 C12 C13 120.0 . .
C11 C12 H12A 120.0 . .
C13 C12 H12A 120.0 . .
C14 C13 C12 120.0 . .
C14 C13 H13A 120.0 . .
C12 C13 H13A 120.0 . .
C13 C14 C15 120.0 . .
C13 C14 C16 119.2(8) . .
C15 C14 C16 120.6(8) . .
C14 C15 C10 120.0 . .
C14 C15 H15A 120.0 . .
C10 C15 H15A 120.0 . .
O7 C16 O8 126.7(13) . .
O7 C16 C14 116.7(12) . .
O8 C16 C14 116.6(12) . .
O9 C17 O10 122.6(12) . .
O9 C17 C18 121.3(11) . .
O10 C17 C18 115.6(12) . .
C19 C18 C23 120.0 . .
C19 C18 C17 118.9(8) . .
C23 C18 C17 121.1(8) . .
C20 C19 C18 120.0 . .
C20 C19 H19A 120.0 . .
C18 C19 H19A 120.0 . .
C19 C20 C21 120.0 . .
C19 C20 H20A 120.0 . .
C21 C20 H20A 120.0 . .
C22 C21 C20 120.0 . .
C22 C21 H21A 120.0 . .
C20 C21 H21A 120.0 . .
C21 C22 C23 120.0 . .
C21 C22 C24 120.1(8) . .
C23 C22 C24 119.7(8) . .
C22 C23 C18 120.0 . .
C22 C23 H23A 120.0 . .
C18 C23 H23A 120.0 . .
O11 C24 O12 120.8(12) . .
O11 C24 C22 121.5(11) . .
O12 C24 C22 117.7(12) . .
O13 C25 O14 129.5(13) . .
O13 C25 C26 117.0(12) . .
O14 C25 C26 113.4(11) . .
C27 C26 C31 120.0 . .
C27 C26 C25 119.0(8) . .
C31 C26 C25 120.3(8) . .
C26 C27 C28 120.0 . .
C26 C27 H27A 120.0 . .
C28 C27 H27A 120.0 . .
C29 C28 C27 120.0 . .
C29 C28 H28A 120.0 . .
C27 C28 H28A 120.0 . .
C30 C29 C28 120.0 . .
C30 C29 H29A 120.0 . .
C28 C29 H29A 120.0 . .
C29 C30 C31 120.0 . .
C29 C30 C32 121.7(8) . .
C31 C30 C32 118.2(8) . .
C30 C31 C26 120.0 . .
C30 C31 H31A 120.0 . .
C26 C31 H31A 120.0 . .
O15 C32 O16 123.2(12) . .
O15 C32 C30 117.4(11) . .
O16 C32 C30 119.4(12) . .
O17 C33 O18 124.3(12) . .
O17 C33 C34 119.9(12) . .
O18 C33 C34 115.7(11) . .
C35 C34 C39 120.0 . .
C35 C34 C33 118.4(8) . .
C39 C34 C33 121.3(8) . .
C36 C35 C34 120.0 . .
C36 C35 H35A 120.0 . .
C34 C35 H35A 120.0 . .
C35 C36 C37 120.0 . .
C35 C36 H36A 120.0 . .
C37 C36 H36A 120.0 . .
C36 C37 C38 120.0 . .
C36 C37 H37A 120.0 . .
C38 C37 H37A 120.0 . .
C39 C38 C37 120.0 . .
C39 C38 C40 119.6(8) . .
C37 C38 C40 120.4(8) . .
C38 C39 C34 120.0 . .
C38 C39 H39A 120.0 . .
C34 C39 H39A 120.0 . .
O20 C40 O19 122.6(13) . .
O20 C40 C38 119.0(12) . .
O19 C40 C38 118.2(13) . .
O21 C41 O22 120.8(12) . .
O21 C41 C42 120.6(12) . .
O22 C41 C42 118.4(12) . .
C43 C42 C47 120.0 . .
C43 C42 C41 119.5(8) . .
C47 C42 C41 120.5(8) . .
C44 C43 C42 120.0 . .
C44 C43 H43A 120.0 . .
C42 C43 H43A 120.0 . .
C45 C44 C43 120.0 . .
C45 C44 H44A 120.0 . .
C43 C44 H44A 120.0 . .
C46 C45 C44 120.0 . .
C46 C45 H45A 120.0 . .
C44 C45 H45A 120.0 . .
C47 C46 C45 120.0 . .
C47 C46 C48 120.8(8) . .
C45 C46 C48 119.1(7) . .
C46 C47 C42 120.0 . .
C46 C47 H47A 120.0 . .
C42 C47 H47A 120.0 . .
O23 C48 O24 124.9(12) . .
O23 C48 C46 120.3(11) . .
O24 C48 C46 114.7(11) . .
O25 C49 O26 125.0(14) . .
O25 C49 C50 120.1(14) . .
O26 C49 C50 115.0(12) . .
C51 C50 C55 120.0 . .
C51 C50 C49 117.7(9) . .
C55 C50 C49 121.9(9) . .
C52 C51 C50 120.0 . .
C52 C51 H51A 120.0 . .
C50 C51 H51A 120.0 . .
C51 C52 C53 120.0 . .
C51 C52 H52A 120.0 . .
C53 C52 H52A 120.0 . .
C54 C53 C52 120.0 . .
C54 C53 H53A 120.0 . .
C52 C53 H53A 120.0 . .
C55 C54 C53 120.0 . .
C55 C54 C56 118.2(9) . .
C53 C54 C56 121.8(9) . .
C54 C55 C50 120.0 . .
C54 C55 H55A 120.0 . .
C50 C55 H55A 120.0 . .
O28 C56 O27 124.7(13) . .
O28 C56 C54 119.1(14) . .
O27 C56 C54 116.2(13) . .
O29 C57 O30 123.4(12) . .
O29 C57 C58 121.9(12) . .
O30 C57 C58 114.7(11) . .
C59 C58 C63 120.0 . .
C59 C58 C57 117.3(8) . .
C63 C58 C57 122.4(8) . .
C60 C59 C58 120.0 . .
C60 C59 H59A 120.0 . .
C58 C59 H59A 120.0 . .
C61 C60 C59 120.0 . .
C61 C60 H60A 120.0 . .
C59 C60 H60A 120.0 . .
C60 C61 C62 120.0 . .
C60 C61 H61A 120.0 . .
C62 C61 H61A 120.0 . .
C63 C62 C61 120.0 . .
C63 C62 C64 120.6(8) . .
C61 C62 C64 119.4(8) . .
C62 C63 C58 120.0 . .
C62 C63 H63A 120.0 . .
C58 C63 H63A 120.0 . .
O32 C64 O31 119.9(12) . .
O32 C64 C62 121.5(11) . .
O31 C64 C62 118.6(12) . .
O33 C65 O34 125.8(14) . .
O33 C65 C66 120.1(13) . .
O34 C65 C66 114.1(12) . .
C67 C66 C71 120.0 . .
C67 C66 C65 119.9(8) . .
C71 C66 C65 120.0(8) . .
C66 C67 C68 120.0 . .
C66 C67 H67A 120.0 . .
C68 C67 H67A 120.0 . .
C69 C68 C67 120.0 . .
C69 C68 H68A 120.0 . .
C67 C68 H68A 120.0 . .
C68 C69 C70 120.0 . .
C68 C69 H69A 120.0 . .
C70 C69 H69A 120.0 . .
C71 C70 C69 120.0 . .
C71 C70 C72 124.1(9) . .
C69 C70 C72 115.9(8) . .
C70 C71 C66 120.0 . .
C70 C71 H71A 120.0 . .
C66 C71 H71A 120.0 . .
O35 C72 O36 123.2(13) . .
O35 C72 C70 126.0(13) . .
O36 C72 C70 110.6(12) . .
O37 C73 O38 123.4(14) . .
O37 C73 C74 118.1(13) . .
O38 C73 C74 117.9(14) . .
C75 C74 C79 120.0 . .
C75 C74 C73 120.9(9) . .
C79 C74 C73 118.9(9) . .
C74 C75 C76 120.0 . .
C74 C75 H75A 120.0 . .
C76 C75 H75A 120.0 . .
C77 C76 C75 120.0 . .
C77 C76 H76A 120.0 . .
C75 C76 H76A 120.0 . .
C76 C77 C78 120.0 . .
C76 C77 H77A 120.0 . .
C78 C77 H77A 120.0 . .
C77 C78 C79 120.0 . .
C77 C78 C80 118.5(8) . .
C79 C78 C80 121.4(8) . .
C78 C79 C74 120.0 . .
C78 C79 H79A 120.0 . .
C74 C79 H79A 120.0 . .
O39 C80 O40 120.3(13) . .
O39 C80 C78 122.4(12) . .
O40 C80 C78 117.2(12) . .
O41 C81 O42 125.9(14) . .
O41 C81 C82 115.3(12) . .
O42 C81 C82 118.8(12) . .
C83 C82 C87 120.0 . .
C83 C82 C81 122.0(8) . .
C87 C82 C81 117.9(8) . .
C82 C83 C84 120.0 . .
C82 C83 H83A 120.0 . .
C84 C83 H83A 120.0 . .
C85 C84 C83 120.0 . .
C85 C84 H84A 120.0 . .
C83 C84 H84A 120.0 . .
C86 C85 C84 120.0 . .
C86 C85 H85A 120.0 . .
C84 C85 H85A 120.0 . .
C85 C86 C87 120.0 . .
C85 C86 C88 118.8(8) . .
C87 C86 C88 121.1(8) . .
C86 C87 C82 120.0 . .
C86 C87 H87A 120.0 . .
C82 C87 H87A 120.0 . .
O44 C88 O43 125.1(13) . .
O44 C88 C86 118.2(13) . .
O43 C88 C86 116.7(12) . .
O45 C89 O46 127.1(13) . .
O45 C89 C90 119.8(13) . .
O46 C89 C90 112.9(12) . .
C91 C90 C95 120.0 . .
C91 C90 C89 118.1(9) . .
C95 C90 C89 121.7(9) . .
C90 C91 C92 120.0 . .
C90 C91 H91A 120.0 . .
C92 C91 H91A 120.0 . .
C91 C92 C93 120.0 . .
C91 C92 H92A 120.0 . .
C93 C92 H92A 120.0 . .
C92 C93 C94 120.0 . .
C92 C93 H93A 120.0 . .
C94 C93 H93A 120.0 . .
C95 C94 C93 120.0 . .
C95 C94 C96 118.0(9) . .
C93 C94 C96 121.7(9) . .
C94 C95 C90 120.0 . .
C94 C95 H95A 120.0 . .
C90 C95 H95A 120.0 . .
O48 C96 O47 124.3(14) . .
O48 C96 C94 120.4(13) . .
O47 C96 C94 115.2(13) . .
C97 O49 Mo1 162.4(3) . .
C97 N1 C100 121.9(6) . .
C97 N1 C101 119.7(6) . .
C100 N1 C101 117.0(6) . .
C97 N2 C98 121.9(7) . .
C97 N2 C102 119.6(7) . .
C98 N2 C102 116.9(6) . .
O49 C97 N1 119.9(6) . .
O49 C97 N2 119.8(6) . .
N1 C97 N2 120.3(5) . .
N2 C98 C99 109.5(6) . .
N2 C98 H98A 109.8 . .
C99 C98 H98A 109.8 . .
N2 C98 H98B 109.8 . .
C99 C98 H98B 109.8 . .
H98A C98 H98B 108.2 . .
C98 C99 C100 109.3(5) . .
C98 C99 H99A 109.8 . .
C100 C99 H99A 109.8 . .
C98 C99 H99B 109.8 . .
C100 C99 H99B 109.8 . .
H99A C99 H99B 108.3 . .
N1 C100 C99 109.5(6) . .
N1 C100 H10A 109.8 . .
C99 C100 H10A 109.8 . .
N1 C100 H10B 109.8 . .
C99 C100 H10B 109.8 . .
H10A C100 H10B 108.2 . .
N1 C101 H10C 109.5 . .
N1 C101 H10D 109.5 . .
H10C C101 H10D 109.5 . .
N1 C101 H10E 109.5 . .
H10C C101 H10E 109.5 . .
H10D C101 H10E 109.5 . .
N2 C102 H10F 109.5 . .
N2 C102 H10G 109.5 . .
H10F C102 H10G 109.5 . .
N2 C102 H10H 109.5 . .
H10F C102 H10H 109.5 . .
H10G C102 H10H 109.5 . .
C103 O51 Mo3 136.2(4) . .
C103 N3 C104 121.8(6) . .
C103 N3 C107 119.7(6) . .
C104 N3 C107 117.1(6) . .
C103 N4 C106 121.9(6) . .
C103 N4 C108 119.8(6) . .
C106 N4 C108 117.6(5) . .
O51 C103 N4 119.9(5) . .
O51 C103 N3 119.9(5) . .
N4 C103 N3 120.2(5) . .
N3 C104 C105 109.5(5) . .
N3 C104 H10I 109.8 . .
C105 C104 H10I 109.8 . .
N3 C104 H10J 109.8 . .
C105 C104 H10J 109.8 . .
H10I C104 H10J 108.2 . .
C104 C105 C106 109.3(6) . .
C104 C105 H10K 109.8 . .
C106 C105 H10K 109.8 . .
C104 C105 H10L 109.8 . .
C106 C105 H10L 109.8 . .
H10K C105 H10L 108.3 . .
N4 C106 C105 109.5(6) . .
N4 C106 H10M 109.8 . .
C105 C106 H10M 109.8 . .
N4 C106 H10N 109.8 . .
C105 C106 H10N 109.8 . .
H10M C106 H10N 108.2 . .
N4 C108 H10O 109.5 . .
N4 C108 H10P 109.5 . .
H10O C108 H10P 109.5 . .
N4 C108 H10Q 109.5 . .
H10O C108 H10Q 109.5 . .
H10P C108 H10Q 109.5 . .
N3 C107 H10R 109.5 . .
N3 C107 H10S 109.5 . .
H10R C107 H10S 109.5 . .
N3 C107 H10T 109.5 . .
H10R C107 H10T 109.5 . .
H10S C107 H10T 109.5 . .
C109 O53 Mo5 132.2(5) . .
C109 N7 C110 121.7(5) . .
C109 N7 C114 119.3(6) . .
C110 N7 C114 116.7(5) . .
C109 N8 C112 122.2(5) . .
C109 N8 C113 120.2(5) . .
C112 N8 C113 117.4(5) . .
O53 C109 N8 120.0(4) . .
O53 C109 N7 119.7(5) . .
N8 C109 N7 120.3(6) . .
N7 C110 C111 109.6(6) . .
N7 C110 H11B 109.8 . .
C111 C110 H11B 109.8 . .
N7 C110 H11C 109.8 . .
C111 C110 H11C 109.8 . .
H11B C110 H11C 108.2 . .
C110 C111 C112 109.3(6) . .
C110 C111 H11D 109.8 . .
C112 C111 H11D 109.8 . .
C110 C111 H11E 109.8 . .
C112 C111 H11E 109.8 . .
H11D C111 H11E 108.3 . .
N8 C112 C111 109.5(6) . .
N8 C112 H11F 109.8 . .
C111 C112 H11F 109.8 . .
N8 C112 H11G 109.8 . .
C111 C112 H11G 109.8 . .
H11F C112 H11G 108.2 . .
N8 C113 H11H 109.5 . .
N8 C113 H11I 109.5 . .
H11H C113 H11I 109.5 . .
N8 C113 H11J 109.5 . .
H11H C113 H11J 109.5 . .
H11I C113 H11J 109.5 . .
N7 C114 H11K 109.5 . .
N7 C114 H11L 109.5 . .
H11K C114 H11L 109.5 . .
N7 C114 H11M 109.5 . .
H11K C114 H11M 109.5 . .
H11L C114 H11M 109.5 . .
C115 O55 Mo7 167.1(3) . .
C115 N9 C118 121.5(6) . .
C115 N9 C119 119.6(5) . .
C118 N9 C119 116.9(6) . .
C115 N10 C116 121.5(5) . .
C115 N10 C120 119.5(6) . .
C116 N10 C120 116.9(5) . .
O55 C115 N9 120.1(5) . .
O55 C115 N10 120.2(6) . .
N9 C115 N10 119.9(7) . .
N10 C116 C117 109.5(6) . .
N10 C116 H11N 109.8 . .
C117 C116 H11N 109.8 . .
N10 C116 H11O 109.8 . .
C117 C116 H11O 109.8 . .
H11N C116 H11O 108.2 . .
C116 C117 C118 109.5(6) . .
C116 C117 H11P 109.8 . .
C118 C117 H11P 109.8 . .
C116 C117 H11Q 109.8 . .
C118 C117 H11Q 109.8 . .
H11P C117 H11Q 108.2 . .
N9 C118 C117 109.5(6) . .
N9 C118 H11R 109.8 . .
C117 C118 H11R 109.8 . .
N9 C118 H11S 109.8 . .
C117 C118 H11S 109.8 . .
H11R C118 H11S 108.2 . .
N9 C119 H11T 109.5 . .
N9 C119 H11U 109.5 . .
H11T C119 H11U 109.5 . .
N9 C119 H11V 109.5 . .
H11T C119 H11V 109.5 . .
H11U C119 H11V 109.5 . .
N10 C120 H12B 109.5 . .
N10 C120 H12C 109.5 . .
H12B C120 H12C 109.5 . .
N10 C120 H12D 109.5 . .
H12B C120 H12D 109.5 . .
H12C C120 H12D 109.5 . .
C121 O57 Mo9 132.0(5) . .
C121 N11 C124 121.6(6) . .
C121 N11 C126 119.4(5) . .
C124 N11 C126 116.7(5) . .
C121 N12 C122 121.7(5) . .
C121 N12 C125 119.4(6) . .
C122 N12 C125 116.7(6) . .
O57 C121 N12 119.9(7) . .
O57 C121 N11 119.9(6) . .
N12 C121 N11 120.2(4) . .
N12 C122 C123 109.5(7) . .
N12 C122 H12E 109.8 . .
C123 C122 H12E 109.8 . .
N12 C122 H12F 109.8 . .
C123 C122 H12F 109.8 . .
H12E C122 H12F 108.2 . .
C122 C123 C124 109.3(6) . .
C122 C123 H12G 109.8 . .
C124 C123 H12G 109.8 . .
C122 C123 H12H 109.8 . .
C124 C123 H12H 109.8 . .
H12G C123 H12H 108.3 . .
N11 C124 C123 109.4(5) . .
N11 C124 H12I 109.8 . .
C123 C124 H12I 109.8 . .
N11 C124 H12J 109.8 . .
C123 C124 H12J 109.8 . .
H12I C124 H12J 108.2 . .
N12 C125 H12K 109.5 . .
N12 C125 H12L 109.5 . .
H12K C125 H12L 109.5 . .
N12 C125 H12M 109.5 . .
H12K C125 H12M 109.5 . .
H12L C125 H12M 109.5 . .
N11 C126 H12N 109.5 . .
N11 C126 H12O 109.5 . .
H12N C126 H12O 109.5 . .
N11 C126 H12P 109.5 . .
H12N C126 H12P 109.5 . .
H12O C126 H12P 109.5 . .
C127 O59 Mo11 173.3(7) . .
C127 N13 C130 121.6(7) . .
C127 N13 C131 119.5(7) . .
C130 N13 C131 116.9(7) . .
C127 N14 C128 121.7(7) . .
C127 N14 C132 119.6(7) . .
C128 N14 C132 116.9(7) . .
O59 C127 N14 119.9(6) . .
O59 C127 N13 119.9(5) . .
N14 C127 N13 120.1(5) . .
N14 C128 C129 109.5(6) . .
N14 C128 H12Q 109.8 . .
C129 C128 H12Q 109.8 . .
N14 C128 H12R 109.8 . .
C129 C128 H12R 109.8 . .
H12Q C128 H12R 108.2 . .
C128 C129 C130 109.3(6) . .
C128 C129 H12S 109.8 . .
C130 C129 H12S 109.8 . .
C128 C129 H12T 109.8 . .
C130 C129 H12T 109.8 . .
H12S C129 H12T 108.3 . .
N13 C130 C129 109.4(6) . .
N13 C130 H13B 109.8 . .
C129 C130 H13B 109.8 . .
N13 C130 H13C 109.8 . .
C129 C130 H13C 109.8 . .
H13B C130 H13C 108.2 . .
N13 C131 H13D 109.5 . .
N13 C131 H13E 109.5 . .
H13D C131 H13E 109.5 . .
N13 C131 H13F 109.5 . .
H13D C131 H13F 109.5 . .
H13E C131 H13F 109.5 . .
N14 C132 H13G 109.5 . .
N14 C132 H13H 109.5 . .
H13G C132 H13H 109.5 . .
N14 C132 H13I 109.5 . .
H13G C132 H13I 109.5 . .
H13H C132 H13I 109.5 . .
C133 N15 C134 121.6(5) . .
C133 N15 C137 119.5(6) . .
C134 N15 C137 116.8(6) . .
C133 N16 C136 121.8(6) . .
C133 N16 C138 119.6(6) . .
C136 N16 C138 116.9(5) . .
O60 C133 N16 120.0(5) . .
O60 C133 N15 119.9(7) . .
N16 C133 N15 120.1(7) . .
N15 C134 C135 109.6(6) . .
N15 C134 H13J 109.8 . .
C135 C134 H13J 109.8 . .
N15 C134 H13K 109.8 . .
C135 C134 H13K 109.8 . .
H13J C134 H13K 108.2 . .
C134 C135 C136 109.5(6) . .
C134 C135 H13L 109.8 . .
C136 C135 H13L 109.8 . .
C134 C135 H13M 109.8 . .
C136 C135 H13M 109.8 . .
H13L C135 H13M 108.2 . .
N16 C136 C135 109.6(6) . .
N16 C136 H13N 109.8 . .
C135 C136 H13N 109.8 . .
N16 C136 H13O 109.8 . .
C135 C136 H13O 109.8 . .
H13N C136 H13O 108.2 . .
N15 C137 H13P 109.5 . .
N15 C137 H13Q 109.5 . .
H13P C137 H13Q 109.5 . .
N15 C137 H13R 109.5 . .
H13P C137 H13R 109.5 . .
H13Q C137 H13R 109.5 . .
N16 C138 H13S 109.5 . .
N16 C138 H13T 109.5 . .
H13S C138 H13T 109.5 . .
N16 C138 H13U 109.5 . .
H13S C138 H13U 109.5 . .
H13T C138 H13U 109.5 . .
C139 N17 C140 121.8(6) . .
C139 N17 C143 119.6(6) . .
C140 N17 C143 116.7(7) . .
C139 N18 C142 121.7(6) . .
C139 N18 C144 119.5(7) . .
C142 N18 C144 116.8(6) . .
O61 C139 N17 119.9(4) . .
O61 C139 N18 119.8(6) . .
N17 C139 N18 120.3(7) . .
N17 C140 C141 109.4(3) . .
N17 C140 H14A 109.8 . .
C141 C140 H14A 109.8 . .
N17 C140 H14B 109.8 . .
C141 C140 H14B 109.8 . .
H14A C140 H14B 108.2 . .
C142 C141 C140 109.3(7) . .
C142 C141 H14C 109.8 . .
C140 C141 H14C 109.8 . .
C142 C141 H14D 109.8 . .
C140 C141 H14D 109.8 . .
H14C C141 H14D 108.3 . .
N18 C142 C141 109.5(6) . .
N18 C142 H14E 109.8 . .
C141 C142 H14E 109.8 . .
N18 C142 H14F 109.8 . .
C141 C142 H14F 109.8 . .
H14E C142 H14F 108.2 . .
N17 C143 H14G 109.5 . .
N17 C143 H14H 109.5 . .
H14G C143 H14H 109.5 . .
N17 C143 H14I 109.5 . .
H14G C143 H14I 109.5 . .
H14H C143 H14I 109.5 . .
N18 C144 H14J 109.5 . .
N18 C144 H14K 109.5 . .
H14J C144 H14K 109.5 . .
N18 C144 H14L 109.5 . .
H14J C144 H14L 109.5 . .
H14K C144 H14L 109.5 . .
C145 N19 C146 122.1(5) . .
C145 N19 C149 120.0(5) . .
C146 N19 C149 117.3(5) . .
C145 N20 C148 121.7(5) . .
C145 N20 C150 119.6(6) . .
C148 N20 C150 116.9(5) . .
O62 C145 N19 120.0(4) . .
O62 C145 N20 119.8(5) . .
N19 C145 N20 120.2(4) . .
N19 C146 C147 109.5(5) . .
N19 C146 H14M 109.8 . .
C147 C146 H14M 109.8 . .
N19 C146 H14N 109.8 . .
C147 C146 H14N 109.8 . .
H14M C146 H14N 108.2 . .
C148 C147 C146 109.2(5) . .
C148 C147 H14O 109.8 . .
C146 C147 H14O 109.8 . .
C148 C147 H14P 109.8 . .
C146 C147 H14P 109.8 . .
H14O C147 H14P 108.3 . .
N20 C148 C147 109.5(5) . .
N20 C148 H14Q 109.8 . .
C147 C148 H14Q 109.8 . .
N20 C148 H14R 109.8 . .
C147 C148 H14R 109.8 . .
H14Q C148 H14R 108.2 . .
N19 C149 H14S 109.5 . .
N19 C149 H14T 109.5 . .
H14S C149 H14T 109.5 . .
N19 C149 H14U 109.5 . .
H14S C149 H14U 109.5 . .
H14T C149 H14U 109.5 . .
N20 C150 H15B 109.5 . .
N20 C150 H15C 109.5 . .
H15B C150 H15C 109.5 . .
N20 C150 H15D 109.5 . .
H15B C150 H15D 109.5 . .
H15C C150 H15D 109.5 . .
C151 N21 C152 121.6(7) . .
C151 N21 C155 119.5(6) . .
C152 N21 C155 116.7(7) . .
C151 N22 C154 121.8(7) . .
C151 N22 C156 119.3(6) . .
C154 N22 C156 116.6(7) . .
O63 C151 N21 119.8(6) . .
O63 C151 N22 119.8(6) . .
N21 C151 N22 120.3(4) . .
N21 C152 C153 109.3(6) . .
N21 C152 H15E 109.8 . .
C153 C152 H15E 109.8 . .
N21 C152 H15F 109.8 . .
C153 C152 H15F 109.8 . .
H15E C152 H15F 108.3 . .
C154 C153 C152 109.3(6) . .
C154 C153 H15G 109.8 . .
C152 C153 H15G 109.8 . .
C154 C153 H15H 109.8 . .
C152 C153 H15H 109.8 . .
H15G C153 H15H 108.3 . .
N22 C154 C153 109.5(6) . .
N22 C154 H15I 109.8 . .
C153 C154 H15I 109.8 . .
N22 C154 H15J 109.8 . .
C153 C154 H15J 109.8 . .
H15I C154 H15J 108.2 . .
N21 C155 H15K 109.5 . .
N21 C155 H15L 109.5 . .
H15K C155 H15L 109.5 . .
N21 C155 H15M 109.5 . .
H15K C155 H15M 109.5 . .
H15L C155 H15M 109.5 . .
N22 C156 H15N 109.5 . .
N22 C156 H15O 109.5 . .
H15N C156 H15O 109.5 . .
N22 C156 H15P 109.5 . .
H15N C156 H15P 109.5 . .
H15O C156 H15P 109.5 . .

loop_
_geom_bond_atom_site_label_1
_geom_bond_atom_site_label_2
_geom_bond_distance
_geom_bond_site_symmetry_2
Mo1 O35 2.097(8) 3_666
Mo1 O23 2.111(8) .
Mo1 O1 2.115(8) .
Mo1 Mo2 2.127(2) .
Mo1 O25 2.128(8) .
Mo1 O49 2.442(5) .
Mo2 O24 2.106(8) .
Mo2 O2 2.106(8) .
Mo2 O26 2.113(9) .
Mo2 O36 2.118(8) 3_666
Mo2 O50 2.401(9) .
Mo3 O47 2.090(8) .
Mo3 O37 2.097(8) 3_666
Mo3 O3 2.101(8) .
Mo3 O5 2.115(8) .
Mo3 Mo4 2.138(2) .
Mo3 O51 2.469(7) .
Mo4 O38 2.092(8) 3_666
Mo4 O48 2.096(8) .
Mo4 O6 2.106(8) .
Mo4 O4 2.126(8) .
Mo4 O52 2.400(8) .
Mo5 O9 2.074(8) .
Mo5 O7 2.082(8) .
Mo5 O21 2.085(8) 3_666
Mo5 Mo6 2.116(2) .
Mo5 O19 2.117(9) 3_666
Mo5 O53 2.359(8) .
Mo6 O22 2.082(8) 3_666
Mo6 O8 2.091(8) .
Mo6 O10 2.096(8) .
Mo6 O20 2.117(8) 3_666
Mo7 O33 2.096(8) .
Mo7 O11 2.106(7) .
Mo7 O31 2.116(8) .
Mo7 Mo8 2.121(2) .
Mo7 O13 2.127(8) .
Mo7 O55 2.408(5) .
Mo8 O14 2.100(8) .
Mo8 O34 2.106(8) .
Mo8 O12 2.133(8) .
Mo8 O32 2.140(8) .
Mo8 O56 2.402(8) .
Mo9 O39 2.083(9) .
Mo9 O17 2.106(8) .
Mo9 O41 2.116(9) .
Mo9 O15 2.118(8) .
Mo9 Mo10 2.145(3) .
Mo9 O57 2.454(9) .
Mo10 O40 2.071(9) .
Mo10 O16 2.080(8) .
Mo10 O42 2.087(9) .
Mo10 O18 2.092(8) .
Mo10 O58 2.401(7) .
Mo11 O29 2.083(8) .
Mo11 O45 2.101(8) .
Mo11 O27 2.104(8) .
Mo11 O43 2.116(8) .
Mo11 Mo12 2.135(3) .
Mo11 O59 2.304(7) .
Mo12 O46 2.083(8) .
Mo12 O44 2.095(8) .
Mo12 O28 2.105(8) .
Mo12 O30 2.111(8) .
O1 C1 1.329(14) .
O2 C1 1.249(13) .
O3 C8 1.252(14) .
O4 C8 1.292(13) .
O5 C9 1.297(15) .
O6 C9 1.241(14) .
O7 C16 1.255(14) .
O8 C16 1.270(15) .
O9 C17 1.253(14) .
O10 C17 1.312(14) .
O11 C24 1.273(13) .
O12 C24 1.280(13) .
O13 C25 1.213(14) .
O14 C25 1.283(14) .
O15 C32 1.286(14) .
O16 C32 1.294(14) .
O17 C33 1.285(14) .
O18 C33 1.311(14) .
O19 C40 1.261(14) .
O19 Mo5 2.117(9) 3_666
O20 C40 1.242(14) .
O20 Mo6 2.117(8) 3_666
O21 C41 1.275(14) .
O21 Mo5 2.085(8) 3_666
O22 C41 1.291(14) .
O22 Mo6 2.082(8) 3_666
O23 C48 1.253(13) .
O24 C48 1.281(13) .
O25 C49 1.252(14) .
O26 C49 1.280(15) .
O27 C56 1.301(16) .
O28 C56 1.241(16) .
O29 C57 1.251(14) .
O30 C57 1.321(14) .
O31 C64 1.305(13) .
O32 C64 1.249(13) .
O33 C65 1.203(14) .
O34 C65 1.305(14) .
O35 C72 1.195(15) .
O35 Mo1 2.097(8) 3_666
O36 C72 1.341(15) .
O36 Mo2 2.118(8) 3_666
O37 C73 1.252(15) .
O37 Mo3 2.097(8) 3_666
O38 C73 1.261(14) .
O38 Mo4 2.092(8) 3_666
O39 C80 1.265(14) .
O40 C80 1.301(14) .
O41 C81 1.244(14) .
O42 C81 1.258(14) .
O43 C88 1.290(15) .
O44 C88 1.241(14) .
O45 C89 1.241(15) .
O46 C89 1.300(15) .
O47 C96 1.304(15) .
O48 C96 1.216(15) .
C1 C2 1.434(13) .
C2 C3 1.3900 .
C2 C7 1.3900 .
C3 C4 1.3900 .
C3 H3A 0.9500 .
C4 C5 1.3900 .
C4 H4A 0.9500 .
C5 C6 1.3900 .
C5 H5A 0.9500 .
C6 C7 1.3900 .
C6 C8 1.466(14) .
C7 H7A 0.9500 .
C9 C10 1.453(14) .
C10 C11 1.3900 .
C10 C15 1.3900 .
C11 C12 1.3900 .
C11 H11A 0.9500 .
C12 C13 1.3900 .
C12 H12A 0.9500 .
C13 C14 1.3900 .
C13 H13A 0.9500 .
C14 C15 1.3900 .
C14 C16 1.531(15) .
C15 H15A 0.9500 .
C17 C18 1.523(14) .
C18 C19 1.3900 .
C18 C23 1.3900 .
C19 C20 1.3900 .
C19 H19A 0.9500 .
C20 C21 1.3900 .
C20 H20A 0.9500 .
C21 C22 1.3900 .
C21 H21A 0.9500 .
C22 C23 1.3900 .
C22 C24 1.455(14) .
C23 H23A 0.9500 .
C25 C26 1.556(14) .
C26 C27 1.3900 .
C26 C31 1.3900 .
C27 C28 1.3900 .
C27 H27A 0.9500 .
C28 C29 1.3900 .
C28 H28A 0.9500 .
C29 C30 1.3900 .
C29 H29A 0.9500 .
C30 C31 1.3900 .
C30 C32 1.486(14) .
C31 H31A 0.9500 .
C33 C34 1.483(14) .
C34 C35 1.3900 .
C34 C39 1.3900 .
C35 C36 1.3900 .
C35 H35A 0.9500 .
C36 C37 1.3900 .
C36 H36A 0.9500 .
C37 C38 1.3900 .
C37 H37A 0.9500 .
C38 C39 1.3900 .
C38 C40 1.474(15) .
C39 H39A 0.9500 .
C41 C42 1.467(14) .
C42 C43 1.3900 .
C42 C47 1.3900 .
C43 C44 1.3900 .
C43 H43A 0.9500 .
C44 C45 1.3900 .
C44 H44A 0.9500 .
C45 C46 1.3900 .
C45 H45A 0.9500 .
C46 C47 1.3900 .
C46 C48 1.521(14) .
C47 H47A 0.9500 .
C49 C50 1.475(15) .
C50 C51 1.3900 .
C50 C55 1.3900 .
C51 C52 1.3900 .
C51 H51A 0.9500 .
C52 C53 1.3900 .
C52 H52A 0.9500 .
C53 C54 1.3900 .
C53 H53A 0.9500 .
C54 C55 1.3900 .
C54 C56 1.487(15) .
C55 H55A 0.9500 .
C57 C58 1.483(13) .
C58 C59 1.3900 .
C58 C63 1.3900 .
C59 C60 1.3900 .
C59 H59A 0.9500 .
C60 C61 1.3900 .
C60 H60A 0.9500 .
C61 C62 1.3900 .
C61 H61A 0.9500 .
C62 C63 1.3900 .
C62 C64 1.439(14) .
C63 H63A 0.9500 .
C65 C66 1.528(15) .
C66 C67 1.3900 .
C66 C71 1.3900 .
C67 C68 1.3900 .
C67 H67A 0.9500 .
C68 C69 1.3900 .
C68 H68A 0.9500 .
C69 C70 1.3900 .
C69 H69A 0.9500 .
C70 C71 1.3900 .
C70 C72 1.498(15) .
C71 H71A 0.9500 .
C73 C74 1.486(15) .
C74 C75 1.3900 .
C74 C79 1.3900 .
C75 C76 1.3900 .
C75 H75A 0.9500 .
C76 C77 1.3900 .
C76 H76A 0.9500 .
C77 C78 1.3900 .
C77 H77A 0.9500 .
C78 C79 1.3900 .
C78 C80 1.497(15) .
C79 H79A 0.9500 .
C81 C82 1.506(15) .
C82 C83 1.3900 .
C82 C87 1.3900 .
C83 C84 1.3900 .
C83 H83A 0.9500 .
C84 C85 1.3900 .
C84 H84A 0.9500 .
C85 C86 1.3900 .
C85 H85A 0.9500 .
C86 C87 1.3900 .
C86 C88 1.533(15) .
C87 H87A 0.9500 .
C89 C90 1.526(15) .
C90 C91 1.3900 .
C90 C95 1.3900 .
C91 C92 1.3900 .
C91 H91A 0.9500 .
C92 C93 1.3900 .
C92 H92A 0.9500 .
C93 C94 1.3900 .
C93 H93A 0.9500 .
C94 C95 1.3900 .
C94 C96 1.498(15) .
C95 H95A 0.9500 .
O49 C97 1.283(7) .
N1 C97 1.337(5) .
N1 C100 1.449(7) .
N1 C101 1.469(5) .
N2 C97 1.337(8) .
N2 C98 1.449(8) .
N2 C102 1.470(7) .
C98 C99 1.490(6) .
C98 H98A 0.9900 .
C98 H98B 0.9900 .
C99 C100 1.490(7) .
C99 H99A 0.9900 .
C99 H99B 0.9900 .
C100 H10A 0.9900 .
C100 H10B 0.9900 .
C101 H10C 0.9800 .
C101 H10D 0.9800 .
C101 H10E 0.9800 .
C102 H10F 0.9800 .
C102 H10G 0.9800 .
C102 H10H 0.9800 .
O51 C103 1.282(5) .
N3 C103 1.337(8) .
N3 C104 1.448(7) .
N3 C107 1.468(8) .
N4 C103 1.337(7) .
N4 C106 1.448(7) .
N4 C108 1.468(8) .
C104 C105 1.490(8) .
C104 H10I 0.9900 .
C104 H10J 0.9900 .
C105 C106 1.490(6) .
C105 H10K 0.9900 .
C105 H10L 0.9900 .
C106 H10M 0.9900 .
C106 H10N 0.9900 .
C108 H10O 0.9800 .
C108 H10P 0.9800 .
C108 H10Q 0.9800 .
C107 H10R 0.9800 .
C107 H10S 0.9800 .
C107 H10T 0.9800 .
O53 C109 1.282(8) .
N7 C109 1.339(8) .
N7 C110 1.450(6) .
N7 C114 1.471(7) .
N8 C109 1.335(8) .
N8 C112 1.448(8) .
N8 C113 1.466(7) .
C110 C111 1.489(7) .
C110 H11B 0.9900 .
C110 H11C 0.9900 .
C111 C112 1.490(10) .
C111 H11D 0.9900 .
C111 H11E 0.9900 .
C112 H11F 0.9900 .
C112 H11G 0.9900 .
C113 H11H 0.9800 .
C113 H11I 0.9800 .
C113 H11J 0.9800 .
C114 H11K 0.9800 .
C114 H11L 0.9800 .
C114 H11M 0.9800 .
O55 C115 1.280(6) .
N9 C115 1.338(6) .
N9 C118 1.450(8) .
N9 C119 1.468(7) .
N10 C115 1.338(8) .
N10 C116 1.450(7) .
N10 C120 1.469(7) .
C116 C117 1.489(9) .
C116 H11N 0.9900 .
C116 H11O 0.9900 .
C117 C118 1.489(9) .
C117 H11P 0.9900 .
C117 H11Q 0.9900 .
C118 H11R 0.9900 .
C118 H11S 0.9900 .
C119 H11T 0.9800 .
C119 H11U 0.9800 .
C119 H11V 0.9800 .
C120 H12B 0.9800 .
C120 H12C 0.9800 .
C120 H12D 0.9800 .
O57 C121 1.282(7) .
N11 C121 1.338(8) .
N11 C124 1.451(8) .
N11 C126 1.471(7) .
N12 C121 1.338(6) .
N12 C122 1.451(12) .
N12 C125 1.471(7) .
C122 C123 1.490(8) .
C122 H12E 0.9900 .
C122 H12F 0.9900 .
C123 C124 1.490(9) .
C123 H12G 0.9900 .
C123 H12H 0.9900 .
C124 H12I 0.9900 .
C124 H12J 0.9900 .
C125 H12K 0.9800 .
C125 H12L 0.9800 .
C125 H12M 0.9800 .
C126 H12N 0.9800 .
C126 H12O 0.9800 .
C126 H12P 0.9800 .
O59 C127 1.281(8) .
N13 C127 1.338(8) .
N13 C130 1.450(7) .
N13 C131 1.469(7) .
N14 C127 1.338(6) .
N14 C128 1.450(7) .
N14 C132 1.469(6) .
C128 C129 1.490(13) .
C128 H12Q 0.9900 .
C128 H12R 0.9900 .
C129 C130 1.490(15) .
C129 H12S 0.9900 .
C129 H12T 0.9900 .
C130 H13B 0.9900 .
C130 H13C 0.9900 .
C131 H13D 0.9800 .
C131 H13E 0.9800 .
C131 H13F 0.9800 .
C132 H13G 0.9800 .
C132 H13H 0.9800 .
C132 H13I 0.9800 .
O60 C133 1.281(7) .
N15 C133 1.338(7) .
N15 C134 1.450(5) .
N15 C137 1.470(8) .
N16 C133 1.337(8) .
N16 C136 1.449(8) .
N16 C138 1.469(8) .
C134 C135 1.489(9) .
C134 H13J 0.9900 .
C134 H13K 0.9900 .
C135 C136 1.489(7) .
C135 H13L 0.9900 .
C135 H13M 0.9900 .
C136 H13N 0.9900 .
C136 H13O 0.9900 .
C137 H13P 0.9800 .
C137 H13Q 0.9800 .
C137 H13R 0.9800 .
C138 H13S 0.9800 .
C138 H13T 0.9800 .
C138 H13U 0.9800 .
O61 C139 1.282(8) .
N17 C139 1.337(8) .
N17 C140 1.450(9) .
N17 C143 1.470(7) .
N18 C139 1.338(7) .
N18 C142 1.450(7) .
N18 C144 1.470(7) .
C140 C141 1.490(7) .
C140 H14A 0.9900 .
C140 H14B 0.9900 .
C141 C142 1.490(6) .
C141 H14C 0.9900 .
C141 H14D 0.9900 .
C142 H14E 0.9900 .
C142 H14F 0.9900 .
C143 H14G 0.9800 .
C143 H14H 0.9800 .
C143 H14I 0.9800 .
C144 H14J 0.9800 .
C144 H14K 0.9800 .
C144 H14L 0.9800 .
O62 C145 1.282(7) .
N19 C145 1.336(7) .
N19 C146 1.446(6) .
N19 C149 1.467(7) .
N20 C145 1.338(6) .
N20 C148 1.449(6) .
N20 C150 1.469(7) .
C146 C147 1.490(13) .
C146 H14M 0.9900 .
C146 H14N 0.9900 .
C147 C148 1.490(8) .
C147 H14O 0.9900 .
C147 H14P 0.9900 .
C148 H14Q 0.9900 .
C148 H14R 0.9900 .
C149 H14S 0.9800 .
C149 H14T 0.9800 .
C149 H14U 0.9800 .
C150 H15B 0.9800 .
C150 H15C 0.9800 .
C150 H15D 0.9800 .
O63 C151 1.282(6) .
N21 C151 1.337(5) .
N21 C152 1.451(7) .
N21 C155 1.470(7) .
N22 C151 1.339(12) .
N22 C154 1.450(8) .
N22 C156 1.472(7) .
C152 C153 1.492(15) .
C152 H15E 0.9900 .
C152 H15F 0.9900 .
C153 C154 1.487(17) .
C153 H15G 0.9900 .
C153 H15H 0.9900 .
C154 H15I 0.9900 .
C154 H15J 0.9900 .
C155 H15K 0.9800 .
C155 H15L 0.9800 .
C155 H15M 0.9800 .
C156 H15N 0.9800 .
C156 H15O 0.9800 .
C156 H15P 0.9800 .

loop_
_platon_squeeze_void_nr
_platon_squeeze_void_average_x
_platon_squeeze_void_average_y
_platon_squeeze_void_average_z
_platon_squeeze_void_volume
_platon_squeeze_void_count_electrons
_platon_squeeze_void_content
1 -0.002 -0.002 -0.005 9320 3951 ' '
2 0.777 0.539 0.037 25 7 ' '
3 0.182 0.417 0.017 9 3 ' '
4 0.723 0.039 0.463 25 8 ' '
5 0.318 0.917 0.483 9 3 ' '
6 0.276 0.963 0.540 24 9 ' '
7 0.678 0.087 0.520 8 2 ' '
8 0.224 0.463 0.960 24 10 ' '
9 0.822 0.587 0.980 8 2 ' '
